data_7710347
loop_
_publ_author_name
'Yi, Chengkun'
'Wu, Lingfeng'
'Chen, Liang'
'Ren, Wenshan'

_publ_section_title
;
 Reactivity studies on lanthanum and cerium hydrido metallocenes.
;
_journal_issue 24
_journal_name_full 'Dalton transactions (Cambridge, England : 2003)'
_journal_page_first 9241
_journal_page_last 9246
_journal_paper_doi 10.1039/d2dt00996j
_journal_volume 51
_journal_year 2022
_chemical_formula_moiety 'C78 H126 Ce3 P7, C7 H8'
_chemical_formula_sum 'C85 H134 Ce3 P7'
_chemical_formula_weight 1793.06
_space_group_crystal_system triclinic
_space_group_IT_number 2
_space_group_name_Hall '-P 1'
_space_group_name_H-M_alt 'P -1'
_atom_sites_solution_hydrogens geom
_atom_sites_solution_primary dual
_audit_creation_date 2022-03-23
_audit_creation_method
;
Olex2 1.2
(compiled 2017.08.10 svn.r3458 for OlexSys, GUI svn.r5381)
;
_audit_update_record
;
2022-03-25 deposited with the CCDC.	2022-05-25 downloaded from the CCDC.
;
_cell_angle_alpha 74.202(4)
_cell_angle_beta 81.751(3)
_cell_angle_gamma 68.303(3)
_cell_formula_units_Z 2
_cell_length_a 14.7799(5)
_cell_length_b 14.8493(5)
_cell_length_c 22.4110(9)
_cell_measurement_reflns_used 11020
_cell_measurement_temperature 180.01(10)
_cell_measurement_theta_max 71.5320
_cell_measurement_theta_min 4.2730
_cell_volume 4392.4(3)
_computing_cell_refinement 'CrysAlisPro 1.171.39.46e (Rigaku OD, 2018)'
_computing_data_collection 'CrysAlisPro 1.171.39.46e (Rigaku OD, 2018)'
_computing_data_reduction 'CrysAlisPro 1.171.39.46e (Rigaku OD, 2018)'
_computing_molecular_graphics 'Olex2 (Dolomanov et al., 2009)'
_computing_publication_material 'Olex2 (Dolomanov et al., 2009)'
_computing_structure_refinement 'ShelXL (Sheldrick, 2015)'
_computing_structure_solution 'ShelXT (Sheldrick, 2015)'
_diffrn_ambient_environment N~2~
_diffrn_ambient_temperature 180.01(10)
_diffrn_detector 'CCD plate'
_diffrn_detector_area_resol_mean 8.0243
_diffrn_detector_type EosS2
_diffrn_measured_fraction_theta_full 0.999
_diffrn_measured_fraction_theta_max 0.974
_diffrn_measurement_details
;
List of Runs (angles in degrees, time in seconds):

  # Type    Start    End  Width  t~exp~   \w     \q     \k     \f   Frames
#--------------------------------------------------------------------------
  1  \w    -39.00   9.00   1.00    8.07    --  -35.97  57.00-120.00   48
  2  \w   -102.00 -35.00   1.00    8.07    --  -35.97 -38.00   0.00   67
  3  \w   -103.00  33.00   1.00    8.07    --  -35.97   0.00-150.00  136
  4  \w     28.00  54.00   1.00    8.07    --   35.97-126.00-180.00   26
  5  \w      9.00  75.00   1.00    8.07    --   35.97 -99.00   0.00   66
  6  \w     24.00  73.00   1.00    8.07    --   35.97-126.00 -30.00   49
  7  \w      7.00  69.00   1.00    8.07    --   35.97 -99.00 120.00   62
  8  \w      7.00  74.00   1.00    8.07    --   35.97 -99.00-150.00   67
  9  \w     42.00 104.00   1.00   32.31    --  107.97 -61.00  60.00   62
 10  \w     44.00  71.00   1.00   32.31    --  107.97 -45.00-150.00   27
 11  \w     45.00 109.00   1.00   32.31    --  107.97 -95.00-180.00   64
 12  \w     48.00  88.00   1.00   32.31    --  107.97 -95.00   0.00   40
 13  \w     91.00 129.00   1.00   32.31    --  107.97 -30.00  30.00   38
 14  \w     39.00  85.00   1.00   32.31    --  107.97 -95.00  60.00   46
 15  \w     57.00 123.00   1.00   32.31    --  107.97 -45.00 -30.00   66
 16  \w     74.00 112.00   1.00   32.31    --  107.97-112.00 120.00   38
 17  \w     38.00  79.00   1.00   32.31    --  107.97 -30.00 -60.00   41
 18  \w     87.00 112.00   1.00   32.31    --  107.97-112.00   0.00   25
 19  \w     47.00  74.00   1.00   32.31    --  107.97-112.00   0.00   27
 20  \w    103.00 163.00   1.00   32.31    --  107.97 112.00  60.00   60
 21  \w     43.00  86.00   1.00   32.31    --  107.97 -77.00-150.00   43
 22  \w     73.00 178.00   1.00   32.31    --  107.97  15.00  60.00  105
 23  \w     63.00 105.00   1.00   32.31    --  107.97 -95.00 -90.00   42
 24  \w     87.00 115.00   1.00   32.31    --  107.97 -45.00-150.00   28
 25  \w     38.00 119.00   1.00   32.31    --  107.97 -30.00 120.00   81
 26  \w     91.00 176.00   1.00   32.31    --  107.97  45.00 120.00   85
;
_diffrn_measurement_device 'four-circle diffractometer'
_diffrn_measurement_device_type 'SuperNova, Dual, Cu at home/near, EosS2'
_diffrn_measurement_method '\w scans'
_diffrn_orient_matrix_type 'CrysAlisPro convention (1999,Acta A55,543-557)'
_diffrn_orient_matrix_UB_11 0.0714788000
_diffrn_orient_matrix_UB_12 -0.1018480000
_diffrn_orient_matrix_UB_13 0.0324902000
_diffrn_orient_matrix_UB_21 -0.0521378000
_diffrn_orient_matrix_UB_22 0.0144801000
_diffrn_orient_matrix_UB_23 0.0631520000
_diffrn_orient_matrix_UB_31 -0.0691810000
_diffrn_orient_matrix_UB_32 -0.0513389000
_diffrn_orient_matrix_UB_33 -0.0084617000
_diffrn_radiation_monochromator mirror
_diffrn_radiation_probe x-ray
_diffrn_radiation_type CuK\a
_diffrn_radiation_wavelength 1.54184
_diffrn_reflns_av_R_equivalents 0.0292
_diffrn_reflns_av_unetI/netI 0.0467
_diffrn_reflns_Laue_measured_fraction_full 0.999
_diffrn_reflns_Laue_measured_fraction_max 0.974
_diffrn_reflns_limit_h_max 14
_diffrn_reflns_limit_h_min -17
_diffrn_reflns_limit_k_max 16
_diffrn_reflns_limit_k_min -18
_diffrn_reflns_limit_l_max 22
_diffrn_reflns_limit_l_min -27
_diffrn_reflns_number 29866
_diffrn_reflns_point_group_measured_fraction_full 0.999
_diffrn_reflns_point_group_measured_fraction_max 0.974
_diffrn_reflns_theta_full 67.684
_diffrn_reflns_theta_max 71.900
_diffrn_reflns_theta_min 3.444
_diffrn_source 'micro-focus sealed X-ray tube'
_diffrn_source_type 'SuperNova (Cu) X-ray Source'
_exptl_absorpt_coefficient_mu 13.295
_exptl_absorpt_correction_T_max 1.00000
_exptl_absorpt_correction_T_min 0.31418
_exptl_absorpt_correction_type multi-scan
_exptl_absorpt_process_details
;
CrysAlisPro 1.171.39.46e (Rigaku Oxford Diffraction, 2018)
Empirical absorption correction using spherical harmonics,
 implemented in SCALE3 ABSPACK scaling algorithm.
;
_exptl_crystal_colour 'clear brownish brown'
_exptl_crystal_colour_lustre clear
_exptl_crystal_colour_modifier brownish
_exptl_crystal_colour_primary brown
_exptl_crystal_density_diffrn 1.356
_exptl_crystal_description plate
_exptl_crystal_F_000 1846
_exptl_crystal_size_max 0.1
_exptl_crystal_size_mid 0.08
_exptl_crystal_size_min 0.03
_refine_diff_density_max 1.252
_refine_diff_density_min -1.119
_refine_diff_density_rms 0.095
_refine_ls_extinction_method none
_refine_ls_goodness_of_fit_ref 1.033
_refine_ls_hydrogen_treatment constr
_refine_ls_matrix_type full
_refine_ls_number_parameters 961
_refine_ls_number_reflns 16825
_refine_ls_number_restraints 279
_refine_ls_restrained_S_all 1.031
_refine_ls_R_factor_all 0.0582
_refine_ls_R_factor_gt 0.0496
_refine_ls_shift/su_max 0.001
_refine_ls_shift/su_mean 0.000
_refine_ls_structure_factor_coef Fsqd
_refine_ls_weighting_details 'w=1/[\s^2^(Fo^2^)+(0.0720P)^2^+5.5350P] where P=(Fo^2^+2Fc^2^)/3'
_refine_ls_weighting_scheme calc
_refine_ls_wR_factor_gt 0.1301
_refine_ls_wR_factor_ref 0.1371
_reflns_Friedel_coverage 0.000
_reflns_number_gt 14436
_reflns_number_total 16825
_reflns_threshold_expression 'I > 2\s(I)'
_cod_data_source_file d2dt00996j2.cif
_cod_data_source_block compound12
_cod_depositor_comments 'Adding full bibliography for 7710344--7710352.cif.'
_cod_database_code 7710347
_shelx_shelxl_version_number 2018/1
_chemical_oxdiff_formula 'C1 H1 P1 Ce1'
_shelx_space_group_comment
;
The symmetry employed for this shelxl refinement is uniquely defined
by the following loop, which should always be used as a source of
symmetry information in preference to the above space-group names.
They are only intended as comments.
;
_shelx_estimated_absorpt_t_max 0.691
_shelx_estimated_absorpt_t_min 0.350
_reflns_odcompleteness_completeness 99.96
_reflns_odcompleteness_iscentric 1
_reflns_odcompleteness_theta 66.97
_olex2_refinement_description
;
1. Fixed Uiso
 At 1.2 times of:
  All C(H) groups
 At 1.5 times of:
  All C(H,H,H) groups, All C(H,H,H,H,H,H) groups
2. Restrained distances
 C32-C34 \\sim C32A-C34 \\sim C32A-C35 \\sim C32-C28 \\sim C32A-C28 \\sim
C33A-C32A
 with sigma of 0.001
3. Uiso/Uaniso restraints and constraints
C32 \\sim C27: within 1.7A with sigma of 0.001 and sigma for terminal atoms of
0.002
C29A \\sim C30A \\sim C31 \\sim C27 \\sim C28 \\sim C27A \\sim C29 \\sim C30:
within 1.7A with sigma of 0.001 and sigma for terminal atoms of 0.002
C79 \\sim C85 \\sim C84 \\sim C83 \\sim C82 \\sim C81 \\sim C80: within 1.7A
with sigma of 0.001 and sigma for terminal atoms of 0.001
C32 \\sim C32A \\sim C33 \\sim C35 \\sim C34 \\sim C33A: within 1.7A with sigma
of 0.001 and sigma for terminal atoms of 0.002
C57 \\sim C55 \\sim C56 \\sim C58: within 1.7A with sigma of 0.001 and sigma
for terminal atoms of 0.002
C49 \\sim C52 \\sim C50 \\sim C51: within 1.7A with sigma of 0.001 and sigma
for terminal atoms of 0.002
C45 \\sim C42 \\sim C44 \\sim C43: within 1.7A with sigma of 0.001 and sigma
for terminal atoms of 0.002
Uanis(C81) \\sim Ueq, Uanis(C80) \\sim Ueq, Uanis(C79) \\sim Ueq, Uanis(C85)
\\sim Ueq, Uanis(C82) \\sim Ueq, Uanis(C83) \\sim Ueq, Uanis(C84) \\sim Ueq:
with sigma of 0.01 and sigma for terminal atoms of 0.01
4. Others
 Sof(C29A)=Sof(H29A)=Sof(C30A)=Sof(H30A)=1-FVAR(1)
 Sof(C30)=Sof(H30)=Sof(C29)=Sof(H29)=FVAR(1)
 Sof(C27A)=Sof(H27A)=1-FVAR(2)
 Sof(C27)=Sof(H27)=FVAR(2)
 Sof(C33A)=Sof(H33D)=Sof(H33E)=Sof(H33F)=1-FVAR(3)
 Sof(C33)=Sof(H33A)=Sof(H33B)=Sof(H33C)=FVAR(3)
 Sof(H35D)=Sof(H35E)=Sof(H35F)=Sof(H34D)=Sof(H34E)=Sof(H34F)=Sof(C32A)=1-FVAR(4)
 Sof(H35A)=Sof(H35B)=Sof(H35C)=Sof(H34A)=Sof(H34B)=Sof(H34C)=Sof(C32)=FVAR(4)
 Sof(Ce1A)=1-FVAR(5)
 Sof(Ce1)=FVAR(5)
 Sof(Ce2A)=1-FVAR(6)
 Sof(Ce2)=FVAR(6)
 Sof(Ce3A)=1-FVAR(7)
 Sof(Ce3)=FVAR(7)
5.a Ternary CH refined with riding coordinates:
 C29A(H29A), C30A(H30A), C27A(H27A)
5.b Aromatic/amide H refined with riding coordinates:
 C66(H66), C14(H14), C73(H73), C40(H40), C72(H72), C53(H53), C59(H59),
 C60(H60), C21(H21), C27(H27), C20(H20), C47(H47), C7(H7), C1(H1), C8(H8),
 C46(H46), C30(H30), C29(H29), C83(H83), C84(H84), C80(H80), C81(H81), C82(H82)
5.c Fitted hexagon refined as free rotating group:
 C83(C84,C79,C80,C81,C82)
5.d Idealised Me refined as rotating group:
 C24(H24A,H24B,H24C), C26(H26A,H26B,H26C), C5(H5A,H5B,H5C), C71(H71A,H71B,
 H71C), C18(H18A,H18B,H18C), C25(H25A,H25B,H25C), C37(H37A,H37B,H37C), C58(H58A,
 H58B,H58C), C69(H69A,H69B,H69C), C39(H39A,H39B,H39C), C76(H76A,H76B,H76C),
 C70(H70A,H70B,H70C), C35(H35A,H35B,H35C), C35(H35D,H35E,H35F), C65(H65A,H65B,
 H65C), C11(H11A,H11B,H11C), C6(H6A,H6B,H6C), C34(H34A,H34B,H34C), C34(H34D,
 H34E,H34F), C19(H19A,H19B,H19C), C63(H63A,H63B,H63C), C43(H43A,H43B,H43C),
 C78(H78A,H78B,H78C), C64(H64A,H64B,H64C), C38(H38A,H38B,H38C), C50(H50A,H50B,
 H50C), C77(H77A,H77B,H77C), C51(H51A,H51B,H51C), C12(H12A,H12B,H12C), C17(H17A,
 H17B,H17C), C56(H56A,H56B,H56C), C52(H52A,H52B,H52C), C44(H44A,H44B,H44C),
 C4(H4A,H4B,H4C), C45(H45A,H45B,H45C), C57(H57A,H57B,H57C), C13(H13A,H13B,H13C),
  C33(H33A,H33B,H33C), C85(H85A,H85B,H85C), C33A(H33D,H33E,H33F)
;
_olex2_date_sample_data_collection 2022-03-18
_olex2_submission_special_instructions 'No special instructions were received'
_oxdiff_exptl_absorpt_empirical_details
;
Empirical correction (ABSPACK) includes:
- Absorption correction using spherical harmonics
- Frame scaling
;
_oxdiff_exptl_absorpt_empirical_full_max 2.465
_oxdiff_exptl_absorpt_empirical_full_min 0.586

loop_
_space_group_symop_operation_xyz
'x, y, z'
'-x, -y, -z'

loop_
_atom_site_label
_atom_site_type_symbol
_atom_site_fract_x
_atom_site_fract_y
_atom_site_fract_z
_atom_site_U_iso_or_equiv
_atom_site_adp_type
_atom_site_occupancy
_atom_site_site_symmetry_order
_atom_site_calc_flag
_atom_site_refinement_flags_posn
_atom_site_refinement_flags_adp
_atom_site_refinement_flags_occupancy
_atom_site_disorder_assembly
_atom_site_disorder_group
Ce3 Ce 0.09356(16) 0.7798(3) 0.15416(16) 0.0344(4) Uani 0.75(2) 1 d . . P A 1
Ce1 Ce 0.5053(3) 0.6653(3) 0.26452(19) 0.0344(6) Uani 0.39(3) 1 d . . P A 1
Ce2 Ce 0.3191(3) 0.32918(18) 0.28753(19) 0.0413(3) Uani 0.729(19) 1 d . . P A 1
P2 P 0.42109(9) 0.49210(9) 0.27694(6) 0.0426(3) Uani 1 1 d . . . . .
P3 P 0.20411(10) 0.54868(10) 0.21702(7) 0.0475(3) Uani 1 1 d . . . . .
P4 P 0.29580(10) 0.73042(10) 0.20619(7) 0.0447(3) Uani 1 1 d . . . . .
P1 P 0.34088(10) 0.57864(10) 0.19328(6) 0.0447(3) Uani 1 1 d . . . . .
P7 P 0.22714(10) 0.70689(11) 0.29929(7) 0.0478(3) Uani 1 1 d . . . . .
P5 P 0.31282(10) 0.55157(11) 0.34636(6) 0.0469(3) Uani 1 1 d . . . . .
P6 P 0.17045(10) 0.58415(11) 0.30754(7) 0.0506(3) Uani 1 1 d . . . . .
C2 C 0.6379(4) 0.6032(4) 0.1580(3) 0.0488(12) Uani 1 1 d . . . . .
C15 C 0.4760(4) 0.7385(4) 0.3666(3) 0.0504(13) Uani 1 1 d . . . . .
C74 C 0.0160(4) 0.9601(4) 0.1878(3) 0.0498(13) Uani 1 1 d . . . . .
C67 C -0.0641(4) 0.8503(4) 0.2357(3) 0.0496(13) Uani 1 1 d . . . . .
C66 C 0.0058(4) 0.8903(4) 0.2431(3) 0.0479(12) Uani 1 1 d . . . . .
H66 H 0.039652 0.873310 0.278736 0.057 Uiso 1 1 calc R . . A .
C14 C 0.4887(4) 0.6366(4) 0.3898(3) 0.0471(12) Uani 1 1 d . . . . .
H14 H 0.439811 0.612347 0.409936 0.056 Uiso 1 1 calc R . . A .
C16 C 0.3916(5) 0.8296(4) 0.3766(3) 0.0580(15) Uani 1 1 d . . . . .
C75 C 0.0696(5) 1.0340(4) 0.1775(3) 0.0575(15) Uani 1 1 d . . . . .
C48 C 0.1503(5) 0.2923(4) 0.3365(3) 0.0592(15) Uani 1 1 d . . . . .
C10 C 0.5381(5) 0.8844(5) 0.1298(3) 0.0603(16) Uani 1 1 d . . . . .
C23 C 0.6367(4) 0.4658(4) 0.4034(3) 0.0486(12) Uani 1 1 d . . . . .
C61 C 0.0369(4) 0.7321(4) 0.0523(2) 0.0447(11) Uani 1 1 d . . . . .
C24 C 0.5624(4) 0.4122(4) 0.4281(3) 0.0553(14) Uani 1 1 d . . . . .
H24A H 0.523662 0.437508 0.462099 0.083 Uiso 1 1 calc GR . . . .
H24B H 0.596524 0.341830 0.442050 0.083 Uiso 1 1 calc GR . . . .
H24C H 0.520893 0.423888 0.395511 0.083 Uiso 1 1 calc GR . . . .
C22 C 0.5855(4) 0.5763(4) 0.3783(3) 0.0482(12) Uani 1 1 d . . . . .
C28 C 0.3941(4) 0.2708(4) 0.1709(3) 0.0544(8) Uani 1 1 d D U . . .
C68 C -0.1113(4) 0.7862(5) 0.2853(3) 0.0544(14) Uani 1 1 d . . . . .
C73 C -0.0462(4) 0.9612(4) 0.1454(3) 0.0550(14) Uani 1 1 d . . . . .
H73 H -0.054206 1.000420 0.105034 0.066 Uiso 1 1 calc R . . A .
C49 C 0.0577(6) 0.3274(7) 0.3025(5) 0.0842(14) Uani 1 1 d . U . . .
C40 C 0.1724(6) 0.3328(5) 0.3794(3) 0.0663(17) Uani 1 1 d . . . . .
H40 H 0.135472 0.395150 0.386671 0.080 Uiso 1 1 calc R . . A .
C72 C -0.0943(4) 0.8932(4) 0.1742(3) 0.0543(14) Uani 1 1 d . . . . .
H72 H -0.138415 0.878958 0.155813 0.065 Uiso 1 1 calc R . . A .
C54 C 0.1741(4) 0.7788(4) 0.0277(2) 0.0479(12) Uani 1 1 d . . . . .
C55 C 0.2716(6) 0.7811(8) -0.0001(4) 0.0813(13) Uani 1 1 d . U . . .
C36 C 0.5912(5) 0.1525(5) 0.2892(3) 0.0595(15) Uani 1 1 d . . . . .
C26 C 0.7024(6) 0.4151(6) 0.3552(4) 0.0749(19) Uani 1 1 d . . . . .
H26A H 0.734777 0.345846 0.373967 0.112 Uiso 1 1 calc GR . . . .
H26B H 0.750132 0.446303 0.338743 0.112 Uiso 1 1 calc GR . . . .
H26C H 0.664171 0.420902 0.322265 0.112 Uiso 1 1 calc GR . . . .
C53 C 0.1397(4) 0.6981(4) 0.0449(3) 0.0482(12) Uani 1 1 d . . . . .
H53 H 0.179397 0.631352 0.050506 0.058 Uiso 1 1 calc R . . A .
C5 C 0.7535(5) 0.5064(6) 0.0888(4) 0.0709(18) Uani 1 1 d . . . . .
H5A H 0.730888 0.560429 0.053228 0.106 Uiso 1 1 calc GR . . . .
H5B H 0.774781 0.444087 0.076848 0.106 Uiso 1 1 calc GR . . . .
H5C H 0.806992 0.512558 0.105131 0.106 Uiso 1 1 calc GR . . . .
C59 C 0.0890(5) 0.8666(4) 0.0279(3) 0.0531(13) Uani 1 1 d . . . . .
H59 H 0.088546 0.931477 0.020585 0.064 Uiso 1 1 calc R . . A .
C71 C -0.2201(4) 0.8454(5) 0.2928(4) 0.0692(18) Uani 1 1 d . . . . .
H71A H -0.228149 0.904837 0.305382 0.104 Uiso 1 1 calc GR . . . .
H71B H -0.250514 0.805228 0.323687 0.104 Uiso 1 1 calc GR . . . .
H71C H -0.250002 0.863319 0.253891 0.104 Uiso 1 1 calc GR . . . .
C62 C -0.0296(5) 0.6731(5) 0.0580(3) 0.0542(14) Uani 1 1 d . . . . .
C41 C 0.2581(6) 0.2672(5) 0.4107(4) 0.074(2) Uani 1 1 d . . . . .
C18 C 0.3524(6) 0.8995(5) 0.3148(4) 0.078(2) Uani 1 1 d . . . . .
H18A H 0.404416 0.916711 0.289294 0.117 Uiso 1 1 calc GR . . . .
H18B H 0.302153 0.959079 0.322322 0.117 Uiso 1 1 calc GR . . . .
H18C H 0.326098 0.866790 0.293980 0.117 Uiso 1 1 calc GR . . . .
C25 C 0.6966(6) 0.4526(5) 0.4579(3) 0.0669(18) Uani 1 1 d . . . . .
H25A H 0.653797 0.481153 0.489557 0.100 Uiso 1 1 calc GR . . . .
H25B H 0.743364 0.485466 0.443470 0.100 Uiso 1 1 calc GR . . . .
H25C H 0.729909 0.382741 0.474553 0.100 Uiso 1 1 calc GR . . . .
C37 C 0.6814(5) 0.1238(6) 0.2461(4) 0.0717(19) Uani 1 1 d . . . . .
H37A H 0.685160 0.182441 0.215936 0.108 Uiso 1 1 calc GR . . . .
H37B H 0.677342 0.076995 0.225246 0.108 Uiso 1 1 calc GR . . . .
H37C H 0.738654 0.094001 0.269977 0.108 Uiso 1 1 calc GR . . . .
C58 C 0.2701(6) 0.7967(7) -0.0691(4) 0.0835(15) Uani 1 1 d . U . . .
H58A H 0.243798 0.751660 -0.077748 0.125 Uiso 1 1 calc GR . . . .
H58B H 0.335337 0.784287 -0.087011 0.125 Uiso 1 1 calc GR . . . .
H58C H 0.230325 0.864242 -0.086684 0.125 Uiso 1 1 calc GR . . . .
C60 C 0.0056(5) 0.8370(4) 0.0413(3) 0.0544(14) Uani 1 1 d . . . . .
H60 H -0.058810 0.879658 0.042606 0.065 Uiso 1 1 calc R . . A .
C69 C -0.0673(5) 0.7596(6) 0.3484(3) 0.0675(17) Uani 1 1 d . . . . .
H69A H 0.001365 0.723393 0.345142 0.101 Uiso 1 1 calc GR . . . .
H69B H -0.098121 0.719135 0.378716 0.101 Uiso 1 1 calc GR . . . .
H69C H -0.077668 0.819751 0.360905 0.101 Uiso 1 1 calc GR . . . .
C39 C 0.5980(7) 0.2280(6) 0.3215(4) 0.089(3) Uani 1 1 d . . . . .
H39A H 0.657521 0.200295 0.342983 0.134 Uiso 1 1 calc GR . . . .
H39B H 0.543512 0.243250 0.350637 0.134 Uiso 1 1 calc GR . . . .
H39C H 0.597259 0.288008 0.291075 0.134 Uiso 1 1 calc GR . . . .
C21 C 0.6329(5) 0.6448(5) 0.3447(3) 0.0638(17) Uani 1 1 d . . . . .
H21 H 0.697996 0.627316 0.330581 0.077 Uiso 1 1 calc R . . A .
C9 C 0.5799(5) 0.7726(5) 0.1545(3) 0.0653(17) Uani 1 1 d . . . . .
C76 C 0.1350(6) 1.0089(5) 0.2315(4) 0.074(2) Uani 1 1 d . . . . .
H76A H 0.095256 1.016375 0.268903 0.112 Uiso 1 1 calc GR . . . .
H76B H 0.171241 1.053415 0.222432 0.112 Uiso 1 1 calc GR . . . .
H76C H 0.179376 0.941369 0.236854 0.112 Uiso 1 1 calc GR . . . .
C3 C 0.6720(6) 0.5095(6) 0.1377(4) 0.078(2) Uani 1 1 d . . . . .
C27 C 0.4771(6) 0.2695(6) 0.2007(4) 0.0547(8) Uani 0.730(11) 1 d . U P A 1
H27 H 0.509803 0.314584 0.185465 0.066 Uiso 0.730(11) 1 calc R . P A 1
C20 C 0.5662(5) 0.7413(5) 0.3364(4) 0.0678(19) Uani 1 1 d . . . . .
H20 H 0.578744 0.798725 0.314582 0.081 Uiso 1 1 calc R . . A .
C42 C 0.3004(9) 0.2693(9) 0.4668(5) 0.1073(19) Uani 1 1 d . U . . .
C47 C 0.2251(6) 0.2007(5) 0.3363(5) 0.083(3) Uani 1 1 d . . . . .
H47 H 0.230606 0.157714 0.311487 0.099 Uiso 1 1 calc R . . A .
C7 C 0.6905(5) 0.6218(5) 0.2006(3) 0.0621(16) Uani 1 1 d . . . . .
H7 H 0.739178 0.573288 0.225634 0.075 Uiso 1 1 calc R . . A .
C70 C -0.1000(5) 0.6912(5) 0.2663(4) 0.0679(18) Uani 1 1 d . . . . .
H70A H -0.135126 0.708344 0.229630 0.102 Uiso 1 1 calc GR . . . .
H70B H -0.125511 0.649215 0.299361 0.102 Uiso 1 1 calc GR . . . .
H70C H -0.032206 0.656276 0.258048 0.102 Uiso 1 1 calc GR . . . .
C35 C 0.4020(6) 0.2438(6) 0.0670(3) 0.0752(12) Uani 1 1 d D U . . .
H35A H 0.470494 0.209242 0.072495 0.113 Uiso 0.708(14) 1 calc GR . P A 1
H35B H 0.391217 0.275509 0.023896 0.113 Uiso 0.708(14) 1 calc GR . P A 1
H35C H 0.368142 0.197129 0.080795 0.113 Uiso 0.708(14) 1 calc GR . P A 1
H35D H 0.451206 0.273443 0.061934 0.113 Uiso 0.292(14) 1 calc GR . P A 2
H35E H 0.365097 0.269629 0.030349 0.113 Uiso 0.292(14) 1 calc GR . P A 2
H35F H 0.432307 0.172733 0.073628 0.113 Uiso 0.292(14) 1 calc GR . P A 2
C1 C 0.5687(5) 0.7003(6) 0.1338(3) 0.0667(18) Uani 1 1 d . . . . .
H1 H 0.521288 0.712061 0.106687 0.080 Uiso 1 1 calc R . . A .
C31 C 0.5004(5) 0.1956(4) 0.2527(3) 0.0560(8) Uani 1 1 d . U . . .
C8 C 0.6564(5) 0.7246(5) 0.1980(3) 0.0635(16) Uani 1 1 d . . . . .
H8 H 0.679026 0.755905 0.220282 0.076 Uiso 1 1 calc R . . A .
C65 C -0.1362(5) 0.7357(6) 0.0663(4) 0.079(2) Uani 1 1 d . . . . .
H65A H -0.147162 0.753344 0.105514 0.118 Uiso 1 1 calc GR . . . .
H65B H -0.176315 0.698166 0.065040 0.118 Uiso 1 1 calc GR . . . .
H65C H -0.152405 0.795337 0.033410 0.118 Uiso 1 1 calc GR . . . .
C11 C 0.4293(6) 0.9250(6) 0.1282(6) 0.102(3) Uani 1 1 d . . . . .
H11A H 0.408462 0.888964 0.106574 0.153 Uiso 1 1 calc GR . . . .
H11B H 0.408324 0.994395 0.107034 0.153 Uiso 1 1 calc GR . . . .
H11C H 0.401361 0.917797 0.169816 0.153 Uiso 1 1 calc GR . . . .
C6 C 0.6957(8) 0.4171(6) 0.1881(4) 0.097(3) Uani 1 1 d . . . . .
H6A H 0.750345 0.411049 0.209410 0.146 Uiso 1 1 calc GR . . . .
H6B H 0.711749 0.360422 0.170696 0.146 Uiso 1 1 calc GR . . . .
H6C H 0.640466 0.420006 0.216821 0.146 Uiso 1 1 calc GR . . . .
C46 C 0.2919(6) 0.1858(5) 0.3819(5) 0.088(3) Uani 1 1 d . . . . .
H46 H 0.348764 0.130938 0.391085 0.106 Uiso 1 1 calc R . . A .
C34 C 0.2539(5) 0.3669(6) 0.1022(4) 0.0762(12) Uani 1 1 d D U . . .
H34A H 0.227231 0.314679 0.118592 0.114 Uiso 0.708(14) 1 calc GR . P A 1
H34B H 0.236955 0.397265 0.059781 0.114 Uiso 0.708(14) 1 calc GR . P A 1
H34C H 0.227772 0.416342 0.126200 0.114 Uiso 0.708(14) 1 calc GR . P A 1
H34D H 0.206405 0.377815 0.135992 0.114 Uiso 0.292(14) 1 calc GR . P A 2
H34E H 0.223445 0.365889 0.067463 0.114 Uiso 0.292(14) 1 calc GR . P A 2
H34F H 0.280227 0.419823 0.090472 0.114 Uiso 0.292(14) 1 calc GR . P A 2
C19 C 0.4246(6) 0.8844(6) 0.4131(5) 0.084(3) Uani 1 1 d . . . . .
H19A H 0.440008 0.843487 0.454188 0.127 Uiso 1 1 calc GR . . . .
H19B H 0.373190 0.946082 0.415668 0.127 Uiso 1 1 calc GR . . . .
H19C H 0.481364 0.897946 0.392407 0.127 Uiso 1 1 calc GR . . . .
C63 C -0.0030(6) 0.5828(6) 0.1121(4) 0.087(3) Uani 1 1 d . . . . .
H63A H 0.064809 0.543901 0.107797 0.131 Uiso 1 1 calc GR . . . .
H63B H -0.041714 0.542894 0.112756 0.131 Uiso 1 1 calc GR . . . .
H63C H -0.015151 0.604100 0.150192 0.131 Uiso 1 1 calc GR . . . .
C43 C 0.3923(8) 0.2901(8) 0.4524(4) 0.105(2) Uani 1 1 d . U . . .
H43A H 0.441245 0.236532 0.437285 0.157 Uiso 1 1 calc GR . . . .
H43B H 0.413531 0.295764 0.489340 0.157 Uiso 1 1 calc GR . . . .
H43C H 0.382031 0.351410 0.421306 0.157 Uiso 1 1 calc GR . . . .
C78 C 0.1338(7) 1.0345(7) 0.1165(4) 0.088(2) Uani 1 1 d . . . . .
H78A H 0.182403 0.969461 0.118747 0.131 Uiso 1 1 calc GR . . . .
H78B H 0.165021 1.082733 0.110818 0.131 Uiso 1 1 calc GR . . . .
H78C H 0.093715 1.051449 0.082163 0.131 Uiso 1 1 calc GR . . . .
C64 C -0.0181(7) 0.6412(7) -0.0034(4) 0.089(3) Uani 1 1 d . . . . .
H64A H -0.032660 0.699303 -0.037359 0.133 Uiso 1 1 calc GR . . . .
H64B H -0.062047 0.606605 -0.002197 0.133 Uiso 1 1 calc GR . . . .
H64C H 0.047749 0.597867 -0.008968 0.133 Uiso 1 1 calc GR . . . .
C38 C 0.5890(6) 0.0603(6) 0.3385(5) 0.107(4) Uani 1 1 d . . . . .
H38A H 0.581034 0.013323 0.319414 0.160 Uiso 1 1 calc GR . . . .
H38B H 0.535610 0.078643 0.367940 0.160 Uiso 1 1 calc GR . . . .
H38C H 0.649124 0.030415 0.359518 0.160 Uiso 1 1 calc GR . . . .
C50 C -0.0081(6) 0.4298(7) 0.3092(5) 0.0901(16) Uani 1 1 d . U . . .
H50A H -0.023514 0.428759 0.352409 0.135 Uiso 1 1 calc GR . . . .
H50B H -0.067042 0.448999 0.288269 0.135 Uiso 1 1 calc GR . . . .
H50C H 0.024458 0.476850 0.291172 0.135 Uiso 1 1 calc GR . . . .
C77 C -0.0062(6) 1.1377(5) 0.1742(6) 0.099(3) Uani 1 1 d . . . . .
H77A H -0.043803 1.157399 0.138285 0.148 Uiso 1 1 calc GR . . . .
H77B H 0.025908 1.184362 0.171371 0.148 Uiso 1 1 calc GR . . . .
H77C H -0.048664 1.136618 0.210893 0.148 Uiso 1 1 calc GR . . . .
C51 C 0.0027(6) 0.2572(7) 0.3269(5) 0.0863(16) Uani 1 1 d . U . . .
H51A H 0.043664 0.191279 0.323249 0.130 Uiso 1 1 calc GR . . . .
H51B H -0.054090 0.278848 0.303323 0.130 Uiso 1 1 calc GR . . . .
H51C H -0.016781 0.256311 0.369711 0.130 Uiso 1 1 calc GR . . . .
C12 C 0.5840(8) 0.9100(7) 0.0642(4) 0.098(3) Uani 1 1 d . . . . .
H12A H 0.653708 0.882472 0.065661 0.148 Uiso 1 1 calc GR . . . .
H12B H 0.563754 0.981155 0.049105 0.148 Uiso 1 1 calc GR . . . .
H12C H 0.563081 0.882293 0.036989 0.148 Uiso 1 1 calc GR . . . .
C17 C 0.3082(6) 0.7991(6) 0.4154(4) 0.0731(19) Uani 1 1 d . . . . .
H17A H 0.289237 0.759805 0.395240 0.110 Uiso 1 1 calc GR . . . .
H17B H 0.253392 0.857872 0.419051 0.110 Uiso 1 1 calc GR . . . .
H17C H 0.329831 0.760578 0.455927 0.110 Uiso 1 1 calc GR . . . .
C56 C 0.3505(6) 0.6814(7) 0.0214(4) 0.0883(16) Uani 1 1 d . U . . .
H56A H 0.355883 0.667873 0.065423 0.132 Uiso 1 1 calc GR . . . .
H56B H 0.411470 0.682976 0.000503 0.132 Uiso 1 1 calc GR . . . .
H56C H 0.334203 0.630027 0.012063 0.132 Uiso 1 1 calc GR . . . .
C52 C 0.0784(6) 0.3333(7) 0.2325(5) 0.0886(16) Uani 1 1 d . U . . .
H52A H 0.100123 0.388490 0.213491 0.133 Uiso 1 1 calc GR . . . .
H52B H 0.019879 0.342666 0.214046 0.133 Uiso 1 1 calc GR . . . .
H52C H 0.128070 0.272501 0.226431 0.133 Uiso 1 1 calc GR . . . .
C32 C 0.3633(5) 0.3238(7) 0.1055(3) 0.0753(12) Uani 0.708(14) 1 d D U P A 1
C30 C 0.4275(6) 0.1454(6) 0.2638(5) 0.0551(8) Uani 0.689(7) 1 d . U P A 1
H30 H 0.424042 0.092347 0.296533 0.066 Uiso 0.689(7) 1 calc R . P A 1
C44 C 0.3009(9) 0.1860(8) 0.5201(4) 0.110(2) Uani 1 1 d . U . . .
H44A H 0.238766 0.177455 0.525170 0.165 Uiso 1 1 calc GR . . . .
H44B H 0.313271 0.200004 0.556905 0.165 Uiso 1 1 calc GR . . . .
H44C H 0.351069 0.126076 0.513088 0.165 Uiso 1 1 calc GR . . . .
C4 C 0.5852(6) 0.5086(9) 0.1044(6) 0.110(4) Uani 1 1 d . . . . .
H4A H 0.532892 0.503381 0.134299 0.164 Uiso 1 1 calc GR . . . .
H4B H 0.607518 0.452688 0.085692 0.164 Uiso 1 1 calc GR . . . .
H4C H 0.562533 0.569347 0.072850 0.164 Uiso 1 1 calc GR . . . .
C45 C 0.2269(9) 0.3656(9) 0.4907(5) 0.111(2) Uani 1 1 d . U . . .
H45A H 0.223360 0.425131 0.459058 0.166 Uiso 1 1 calc GR . . . .
H45B H 0.250394 0.368382 0.527696 0.166 Uiso 1 1 calc GR . . . .
H45C H 0.163143 0.360634 0.499527 0.166 Uiso 1 1 calc GR . . . .
C57 C 0.2977(7) 0.8588(8) 0.0152(4) 0.0888(16) Uani 1 1 d . U . . .
H57A H 0.253982 0.923555 -0.004029 0.133 Uiso 1 1 calc GR . . . .
H57B H 0.363315 0.852869 0.000185 0.133 Uiso 1 1 calc GR . . . .
H57C H 0.292640 0.850637 0.059408 0.133 Uiso 1 1 calc GR . . . .
C13 C 0.5687(8) 0.9378(7) 0.1695(4) 0.098(3) Uani 1 1 d . . . . .
H13A H 0.536679 0.929112 0.210008 0.147 Uiso 1 1 calc GR . . . .
H13B H 0.550436 1.007632 0.149885 0.147 Uiso 1 1 calc GR . . . .
H13C H 0.638058 0.909629 0.173409 0.147 Uiso 1 1 calc GR . . . .
C29 C 0.3644(7) 0.1949(6) 0.2144(5) 0.0549(8) Uani 0.689(7) 1 d . U P A 1
H29 H 0.309999 0.180196 0.210369 0.066 Uiso 0.689(7) 1 calc R . P A 1
C83 C 0.1681(7) 0.0102(10) 0.5136(5) 0.163(2) Uani 1 1 d . U . . .
H83 H 0.225447 -0.006476 0.489155 0.196 Uiso 1 1 calc R . . . .
C84 C 0.0973(10) 0.1044(9) 0.4973(4) 0.163(2) Uani 1 1 d G U . . .
H84 H 0.107298 0.150643 0.462018 0.196 Uiso 1 1 calc R . . . .
C79 C 0.0115(8) 0.1294(7) 0.5338(6) 0.163(2) Uani 1 1 d G U . . .
C80 C -0.0034(7) 0.0602(10) 0.5865(5) 0.163(2) Uani 1 1 d G U . . .
H80 H -0.060789 0.076919 0.610905 0.196 Uiso 1 1 calc R . . . .
C81 C 0.0674(9) -0.0339(8) 0.6028(4) 0.163(2) Uani 1 1 d G U . . .
H81 H 0.057359 -0.080201 0.638043 0.196 Uiso 1 1 calc R . . . .
C82 C 0.1531(8) -0.0589(7) 0.5663(6) 0.164(2) Uani 1 1 d G U . . .
H82 H 0.200477 -0.121899 0.577169 0.196 Uiso 1 1 calc R . . . .
C33 C 0.4034(9) 0.4061(8) 0.0804(5) 0.0744(16) Uani 0.675(11) 1 d . U P A 1
H33A H 0.379335 0.453398 0.105870 0.112 Uiso 0.675(11) 1 calc GR . P A 1
H33B H 0.383482 0.438873 0.038690 0.112 Uiso 0.675(11) 1 calc GR . P A 1
H33C H 0.473332 0.379017 0.080379 0.112 Uiso 0.675(11) 1 calc GR . P A 1
C85 C -0.0556(12) 0.2275(12) 0.5216(8) 0.164(2) Uani 1 1 d . U . . .
H85A H -0.021110 0.273702 0.510149 0.247 Uiso 1 1 calc GR . . . .
H85B H -0.096704 0.238519 0.558106 0.247 Uiso 1 1 calc GR . . . .
H85C H -0.094983 0.237425 0.488198 0.247 Uiso 1 1 calc GR . . . .
C29A C 0.4302(14) 0.3483(14) 0.1578(10) 0.0544(9) Uani 0.311(7) 1 d . U P A 2
H29A H 0.416655 0.405847 0.122025 0.065 Uiso 0.311(7) 1 calc R . P A 2
C30A C 0.5036(15) 0.3155(14) 0.1985(10) 0.0544(9) Uani 0.311(7) 1 d . U P A 2
H30A H 0.551933 0.346854 0.197371 0.065 Uiso 0.311(7) 1 calc R . P A 2
C27A C 0.4430(16) 0.1904(16) 0.2117(12) 0.0549(8) Uani 0.270(11) 1 d . U P A 2
H27A H 0.425041 0.130720 0.219893 0.066 Uiso 0.270(11) 1 calc R . P A 2
C33A C 0.2762(13) 0.2001(13) 0.1412(11) 0.0754(19) Uani 0.325(11) 1 d D U P A 2
H33D H 0.317302 0.133761 0.138611 0.113 Uiso 0.325(11) 1 calc GR . P A 2
H33E H 0.223422 0.223482 0.113975 0.113 Uiso 0.325(11) 1 calc GR . P A 2
H33F H 0.250454 0.199540 0.183085 0.113 Uiso 0.325(11) 1 calc GR . P A 2
C32A C 0.3348(5) 0.2685(7) 0.1222(3) 0.0755(12) Uani 0.292(14) 1 d D U P A 2
Ce1A Ce 0.5067(2) 0.6582(3) 0.2544(4) 0.0479(6) Uani 0.61(3) 1 d . . P A 2
Ce2A Ce 0.3367(5) 0.3389(4) 0.2738(5) 0.0334(10) Uani 0.271(19) 1 d . . P A 2
Ce3A Ce 0.0996(6) 0.7616(8) 0.1485(4) 0.0364(8) Uani 0.25(2) 1 d . . P A 2

loop_
_atom_site_aniso_label
_atom_site_aniso_U_11
_atom_site_aniso_U_22
_atom_site_aniso_U_33
_atom_site_aniso_U_23
_atom_site_aniso_U_13
_atom_site_aniso_U_12
Ce3 0.0363(4) 0.0258(8) 0.0409(6) -0.0137(4) -0.0064(3) -0.0048(4)
Ce1 0.0324(9) 0.0404(8) 0.0300(8) -0.0134(7) -0.0072(9) -0.0063(6)
Ce2 0.0362(6) 0.0376(4) 0.0452(7) -0.0056(4) 0.0036(5) -0.0124(4)
P2 0.0346(6) 0.0362(6) 0.0473(7) -0.0029(5) -0.0028(5) -0.0061(5)
P3 0.0441(7) 0.0347(6) 0.0611(8) -0.0092(6) -0.0155(6) -0.0076(5)
P4 0.0424(7) 0.0350(6) 0.0514(7) -0.0031(5) -0.0115(6) -0.0093(5)
P1 0.0457(7) 0.0401(7) 0.0401(6) -0.0075(5) -0.0021(5) -0.0069(5)
P7 0.0432(7) 0.0438(7) 0.0529(7) -0.0174(6) -0.0062(6) -0.0057(6)
P5 0.0437(7) 0.0501(7) 0.0402(6) -0.0057(5) -0.0036(5) -0.0117(6)
P6 0.0350(6) 0.0490(8) 0.0611(8) -0.0120(6) 0.0003(6) -0.0087(6)
C2 0.037(3) 0.055(3) 0.048(3) -0.003(2) 0.001(2) -0.016(2)
C15 0.050(3) 0.042(3) 0.063(3) -0.008(2) -0.016(3) -0.019(2)
C74 0.047(3) 0.037(3) 0.061(3) -0.011(2) -0.012(2) -0.005(2)
C67 0.037(3) 0.046(3) 0.064(3) -0.019(3) -0.011(2) -0.006(2)
C66 0.038(3) 0.047(3) 0.057(3) -0.022(2) -0.009(2) -0.004(2)
C14 0.043(3) 0.040(3) 0.056(3) -0.007(2) -0.010(2) -0.013(2)
C16 0.060(4) 0.035(3) 0.078(4) -0.011(3) -0.023(3) -0.010(3)
C75 0.066(4) 0.039(3) 0.067(4) -0.013(3) -0.023(3) -0.011(3)
C48 0.053(3) 0.041(3) 0.082(4) -0.011(3) -0.004(3) -0.017(3)
C10 0.056(3) 0.051(3) 0.063(4) 0.016(3) -0.019(3) -0.022(3)
C23 0.045(3) 0.046(3) 0.045(3) 0.001(2) -0.008(2) -0.009(2)
C61 0.049(3) 0.041(3) 0.046(3) -0.010(2) -0.010(2) -0.015(2)
C24 0.053(3) 0.047(3) 0.061(3) -0.003(3) -0.010(3) -0.017(3)
C22 0.037(3) 0.048(3) 0.058(3) -0.003(2) -0.008(2) -0.017(2)
C28 0.0508(16) 0.0413(15) 0.0697(19) -0.0189(14) 0.0005(14) -0.0114(13)
C68 0.033(3) 0.054(3) 0.074(4) -0.023(3) 0.001(2) -0.008(2)
C73 0.053(3) 0.043(3) 0.062(3) -0.014(3) -0.017(3) -0.004(2)
C49 0.059(2) 0.081(3) 0.115(4) -0.018(3) -0.009(2) -0.028(2)
C40 0.083(5) 0.059(4) 0.063(4) -0.006(3) -0.003(3) -0.037(4)
C72 0.042(3) 0.047(3) 0.071(4) -0.018(3) -0.017(3) -0.004(2)
C54 0.058(3) 0.053(3) 0.039(3) -0.011(2) -0.004(2) -0.026(3)
C55 0.074(3) 0.113(4) 0.061(2) -0.015(2) 0.006(2) -0.046(3)
C36 0.048(3) 0.041(3) 0.079(4) -0.005(3) -0.003(3) -0.009(2)
C26 0.067(4) 0.070(5) 0.077(5) -0.018(4) 0.012(4) -0.017(4)
C53 0.054(3) 0.040(3) 0.046(3) -0.011(2) -0.011(2) -0.007(2)
C5 0.053(4) 0.093(5) 0.070(4) -0.026(4) 0.012(3) -0.030(4)
C59 0.063(4) 0.046(3) 0.049(3) -0.003(2) -0.011(3) -0.021(3)
C71 0.037(3) 0.066(4) 0.093(5) -0.024(4) 0.002(3) -0.003(3)
C62 0.055(3) 0.052(3) 0.064(4) -0.015(3) -0.015(3) -0.022(3)
C41 0.083(5) 0.057(4) 0.075(5) 0.017(3) -0.017(4) -0.035(4)
C18 0.079(5) 0.050(4) 0.098(6) -0.008(4) -0.037(4) -0.009(3)
C25 0.078(5) 0.061(4) 0.062(4) 0.003(3) -0.029(3) -0.028(3)
C37 0.052(4) 0.065(4) 0.078(5) 0.003(3) -0.004(3) -0.011(3)
C58 0.076(3) 0.114(4) 0.059(3) -0.013(3) 0.006(2) -0.041(3)
C60 0.056(3) 0.046(3) 0.059(3) -0.012(3) -0.015(3) -0.012(3)
C69 0.049(3) 0.073(4) 0.069(4) -0.017(3) 0.008(3) -0.011(3)
C39 0.097(6) 0.072(5) 0.089(6) -0.018(4) -0.041(5) -0.004(4)
C21 0.043(3) 0.061(4) 0.080(4) 0.006(3) -0.011(3) -0.023(3)
C9 0.059(4) 0.056(4) 0.071(4) -0.004(3) 0.013(3) -0.022(3)
C76 0.076(5) 0.057(4) 0.097(6) -0.007(4) -0.036(4) -0.028(4)
C3 0.089(5) 0.074(5) 0.078(5) -0.029(4) 0.033(4) -0.040(4)
C27 0.0511(16) 0.0414(15) 0.0697(19) -0.0189(14) 0.0005(15) -0.0112(13)
C20 0.060(4) 0.055(4) 0.084(5) 0.012(3) -0.021(3) -0.030(3)
C42 0.142(5) 0.124(4) 0.075(3) 0.012(3) -0.021(3) -0.087(4)
C47 0.064(4) 0.047(4) 0.143(8) -0.033(4) -0.013(5) -0.015(3)
C7 0.055(3) 0.061(4) 0.065(4) -0.008(3) -0.010(3) -0.017(3)
C70 0.051(3) 0.053(4) 0.099(5) -0.027(4) 0.004(3) -0.014(3)
C35 0.086(3) 0.069(3) 0.066(2) -0.024(2) -0.007(2) -0.015(2)
C1 0.052(3) 0.086(5) 0.052(3) -0.004(3) -0.011(3) -0.019(3)
C31 0.0519(16) 0.0425(15) 0.0705(19) -0.0191(14) 0.0001(15) -0.0100(13)
C8 0.055(4) 0.059(4) 0.070(4) -0.008(3) -0.008(3) -0.017(3)
C65 0.054(4) 0.086(5) 0.106(6) -0.038(5) -0.010(4) -0.023(4)
C11 0.062(5) 0.060(5) 0.165(10) -0.001(5) -0.029(6) -0.010(4)
C6 0.127(8) 0.057(4) 0.080(5) -0.015(4) 0.019(5) -0.009(5)
C46 0.071(5) 0.045(4) 0.133(8) 0.012(4) -0.028(5) -0.018(3)
C34 0.086(3) 0.070(3) 0.067(2) -0.024(2) -0.007(2) -0.014(2)
C19 0.090(6) 0.058(4) 0.117(7) -0.024(4) -0.038(5) -0.024(4)
C63 0.080(5) 0.075(5) 0.111(7) 0.019(5) -0.037(5) -0.049(4)
C43 0.139(5) 0.122(4) 0.074(3) 0.013(3) -0.023(3) -0.088(4)
C78 0.105(7) 0.086(6) 0.093(6) -0.024(5) 0.002(5) -0.057(5)
C64 0.092(6) 0.103(7) 0.104(6) -0.052(5) -0.009(5) -0.050(5)
C38 0.069(5) 0.054(4) 0.147(9) 0.009(5) 0.036(5) -0.004(4)
C50 0.063(3) 0.083(3) 0.120(4) -0.018(3) -0.010(3) -0.024(3)
C77 0.085(5) 0.039(4) 0.173(10) -0.028(5) -0.054(6) -0.003(4)
C51 0.061(3) 0.082(3) 0.115(4) -0.015(3) -0.008(3) -0.028(2)
C12 0.113(7) 0.074(5) 0.089(6) 0.022(5) -0.009(5) -0.039(5)
C17 0.074(5) 0.060(4) 0.083(5) -0.030(4) -0.011(4) -0.009(3)
C56 0.074(3) 0.119(4) 0.063(3) -0.005(3) 0.007(2) -0.038(3)
C52 0.062(3) 0.086(3) 0.114(4) -0.014(3) -0.010(3) -0.026(2)
C32 0.086(3) 0.069(3) 0.066(2) -0.024(2) -0.007(2) -0.015(2)
C30 0.0512(17) 0.0417(16) 0.0701(19) -0.0186(14) 0.0006(15) -0.0110(14)
C44 0.144(5) 0.125(5) 0.076(3) 0.014(3) -0.021(3) -0.085(4)
C4 0.060(5) 0.151(10) 0.157(10) -0.101(9) 0.016(5) -0.043(6)
C45 0.145(5) 0.126(5) 0.077(3) 0.008(3) -0.019(3) -0.083(4)
C57 0.082(3) 0.117(4) 0.072(3) -0.018(3) 0.011(2) -0.048(3)
C13 0.124(8) 0.087(6) 0.088(6) 0.012(5) -0.038(6) -0.054(6)
C29 0.0510(16) 0.0416(16) 0.0701(19) -0.0187(14) 0.0006(15) -0.0112(14)
C83 0.165(4) 0.174(4) 0.164(4) -0.043(3) -0.015(3) -0.069(3)
C84 0.165(4) 0.174(4) 0.163(4) -0.043(3) -0.015(3) -0.069(3)
C79 0.165(4) 0.174(4) 0.163(4) -0.043(3) -0.015(3) -0.069(3)
C80 0.165(4) 0.174(4) 0.164(4) -0.043(3) -0.015(3) -0.069(3)
C81 0.166(4) 0.174(4) 0.164(4) -0.043(3) -0.015(3) -0.069(3)
C82 0.166(4) 0.174(4) 0.164(4) -0.043(3) -0.015(3) -0.069(3)
C33 0.089(3) 0.067(3) 0.065(3) -0.025(3) -0.008(3) -0.016(3)
C85 0.166(4) 0.175(4) 0.164(4) -0.043(3) -0.015(3) -0.067(3)
C29A 0.0508(17) 0.0413(16) 0.070(2) -0.0188(15) 0.0005(15) -0.0113(14)
C30A 0.0508(18) 0.0413(17) 0.070(2) -0.0189(16) 0.0005(16) -0.0113(15)
C27A 0.0511(16) 0.0416(15) 0.0700(19) -0.0189(14) 0.0005(15) -0.0110(13)
C33A 0.086(4) 0.070(3) 0.067(3) -0.024(3) -0.007(3) -0.015(3)
C32A 0.086(3) 0.069(3) 0.066(2) -0.024(2) -0.007(2) -0.015(2)
Ce1A 0.0431(6) 0.0366(6) 0.0503(13) 0.0002(7) 0.0096(6) -0.0100(4)
Ce2A 0.0257(13) 0.0296(10) 0.0411(19) -0.0049(10) 0.0041(10) -0.0100(6)
Ce3A 0.0536(17) 0.0246(18) 0.0384(10) -0.0210(11) -0.0055(8) -0.0112(13)

loop_
_atom_type_symbol
_atom_type_description
_atom_type_scat_dispersion_real
_atom_type_scat_dispersion_imag
_atom_type_scat_source
C C 0.0181 0.0091 'International Tables Vol C Tables 4.2.6.8 and 6.1.1.4'
H H 0.0000 0.0000 'International Tables Vol C Tables 4.2.6.8 and 6.1.1.4'
Ce Ce -1.8482 9.6596 'International Tables Vol C Tables 4.2.6.8 and 6.1.1.4'
P P 0.2955 0.4335 'International Tables Vol C Tables 4.2.6.8 and 6.1.1.4'

loop_
_geom_angle_atom_site_label_1
_geom_angle_atom_site_label_2
_geom_angle_atom_site_label_3
_geom_angle
_geom_angle_site_symmetry_1
_geom_angle_site_symmetry_3
_geom_angle_publ_flag
P4 Ce3 P3 64.51(6) . . ?
C74 Ce3 P3 138.64(18) . . ?
C74 Ce3 P4 92.73(18) . . ?
C74 Ce3 C67 48.9(2) . . ?
C74 Ce3 C66 29.43(19) . . ?
C74 Ce3 C61 126.33(18) . . ?
C74 Ce3 C54 118.4(2) . . ?
C74 Ce3 C53 141.00(19) . . ?
C74 Ce3 C59 94.2(2) . . ?
C74 Ce3 C60 98.84(19) . . ?
C67 Ce3 P3 106.65(15) . . ?
C67 Ce3 P4 113.20(19) . . ?
C67 Ce3 C61 112.84(18) . . ?
C67 Ce3 C54 149.54(18) . . ?
C67 Ce3 C53 140.8(2) . . ?
C66 Ce3 P3 111.81(15) . . ?
C66 Ce3 P4 88.90(17) . . ?
C66 Ce3 C67 29.27(17) . . ?
C66 Ce3 C61 138.37(18) . . ?
C66 Ce3 C54 147.8(2) . . ?
C66 Ce3 C53 165.24(17) . . ?
C61 Ce3 P3 92.25(19) . . ?
C61 Ce3 P4 132.66(19) . . ?
C61 Ce3 C54 47.34(17) . . ?
C61 Ce3 C53 28.26(17) . . ?
C73 Ce3 P3 155.70(19) . . ?
C73 Ce3 P4 121.3(2) . . ?
C73 Ce3 C74 29.81(18) . . ?
C73 Ce3 C67 49.1(2) . . ?
C73 Ce3 C66 48.6(2) . . ?
C73 Ce3 C61 97.12(18) . . ?
C73 Ce3 C72 30.2(2) . . ?
C73 Ce3 C54 104.9(2) . . ?
C73 Ce3 C53 117.46(19) . . ?
C73 Ce3 C59 76.0(2) . . ?
C73 Ce3 C60 71.30(19) . . ?
C72 Ce3 P3 128.11(17) . . ?
C72 Ce3 P4 137.4(2) . . ?
C72 Ce3 C74 49.47(19) . . ?
C72 Ce3 C67 29.58(18) . . ?
C72 Ce3 C66 48.64(18) . . ?
C72 Ce3 C61 89.74(19) . . ?
C72 Ce3 C54 120.0(2) . . ?
C72 Ce3 C53 117.3(2) . . ?
C72 Ce3 C59 92.3(2) . . ?
C72 Ce3 C60 73.9(2) . . ?
C54 Ce3 P3 97.97(19) . . ?
C54 Ce3 P4 93.33(13) . . ?
C53 Ce3 P3 80.04(17) . . ?
C53 Ce3 P4 104.57(16) . . ?
C53 Ce3 C54 28.01(16) . . ?
C59 Ce3 P3 125.7(2) . . ?
C59 Ce3 P4 112.10(15) . . ?
C59 Ce3 C67 121.3(2) . . ?
C59 Ce3 C66 122.4(2) . . ?
C59 Ce3 C61 48.06(18) . . ?
C59 Ce3 C54 29.20(18) . . ?
C59 Ce3 C53 47.00(18) . . ?
C59 Ce3 C60 29.67(18) . . ?
C60 Ce3 P3 121.0(2) . . ?
C60 Ce3 P4 140.31(17) . . ?
C60 Ce3 C67 102.79(19) . . ?
C60 Ce3 C66 118.6(2) . . ?
C60 Ce3 C61 28.79(17) . . ?
C60 Ce3 C54 47.94(19) . . ?
C60 Ce3 C53 46.77(18) . . ?
P2 Ce1 P4 63.47(7) . . ?
C2 Ce1 P2 90.39(16) . . ?
C2 Ce1 P4 100.08(15) . . ?
C15 Ce1 P2 115.11(19) . . ?
C15 Ce1 P4 108.04(18) . . ?
C15 Ce1 C2 148.2(2) . . ?
C15 Ce1 C14 30.16(17) . . ?
C15 Ce1 C22 50.39(19) . . ?
C15 Ce1 C9 116.2(2) . . ?
C15 Ce1 C7 119.7(2) . . ?
C15 Ce1 C1 143.1(3) . . ?
C15 Ce1 C8 103.3(2) . . ?
C14 Ce1 P2 89.30(16) . . ?
C14 Ce1 P4 111.58(18) . . ?
C14 Ce1 C2 144.3(2) . . ?
C14 Ce1 C22 29.94(17) . . ?
C14 Ce1 C9 142.4(2) . . ?
C14 Ce1 C7 121.1(2) . . ?
C14 Ce1 C1 165.9(2) . . ?
C14 Ce1 C8 119.7(2) . . ?
C22 Ce1 P2 91.17(16) . . ?
C22 Ce1 P4 137.54(19) . . ?
C22 Ce1 C2 114.4(2) . . ?
C22 Ce1 C9 129.0(2) . . ?
C22 Ce1 C7 92.6(2) . . ?
C22 Ce1 C1 138.9(2) . . ?
C22 Ce1 C8 99.9(2) . . ?
C21 Ce1 P2 119.99(19) . . ?
C21 Ce1 P4 158.2(2) . . ?
C21 Ce1 C2 101.3(2) . . ?
C21 Ce1 C15 50.3(2) . . ?
C21 Ce1 C14 49.6(2) . . ?
C21 Ce1 C22 30.66(17) . . ?
C21 Ce1 C9 99.4(2) . . ?
C21 Ce1 C7 73.5(2) . . ?
C21 Ce1 C1 116.4(2) . . ?
C21 Ce1 C8 71.5(2) . . ?
C9 Ce1 P2 127.9(2) . . ?
C9 Ce1 P4 92.49(18) . . ?
C9 Ce1 C2 46.69(19) . . ?
C9 Ce1 C1 27.0(2) . . ?
C20 Ce1 P2 138.6(2) . . ?
C20 Ce1 P4 131.7(2) . . ?
C20 Ce1 C2 117.5(2) . . ?
C20 Ce1 C15 30.8(2) . . ?
C20 Ce1 C14 50.0(2) . . ?
C20 Ce1 C22 50.68(19) . . ?
C20 Ce1 C21 30.4(2) . . ?
C20 Ce1 C9 92.4(2) . . ?
C20 Ce1 C7 89.4(2) . . ?
C20 Ce1 C1 117.9(3) . . ?
C20 Ce1 C8 73.4(2) . . ?
C7 Ce1 P2 110.3(2) . . ?
C7 Ce1 P4 127.05(19) . . ?
C7 Ce1 C2 28.72(18) . . ?
C7 Ce1 C9 47.5(2) . . ?
C7 Ce1 C1 46.3(2) . . ?
C1 Ce1 P2 101.2(2) . . ?
C1 Ce1 P4 81.82(16) . . ?
C1 Ce1 C2 28.17(18) . . ?
C8 Ce1 P2 137.4(2) . . ?
C8 Ce1 P4 122.02(19) . . ?
C8 Ce1 C2 47.6(2) . . ?
C8 Ce1 C9 29.5(2) . . ?
C8 Ce1 C7 29.0(2) . . ?
C8 Ce1 C1 46.4(2) . . ?
P3 Ce2 P2 63.99(8) . . ?
C48 Ce2 P2 139.59(16) . . ?
C48 Ce2 P3 92.86(16) . . ?
C48 Ce2 C28 114.5(2) . . ?
C48 Ce2 C40 29.2(2) . . ?
C48 Ce2 C41 49.6(2) . . ?
C48 Ce2 C27 140.1(2) . . ?
C48 Ce2 C31 129.1(2) . . ?
C28 Ce2 P2 99.6(2) . . ?
C28 Ce2 P3 91.63(16) . . ?
C40 Ce2 P2 114.21(16) . . ?
C40 Ce2 P3 91.62(17) . . ?
C40 Ce2 C28 143.7(2) . . ?
C40 Ce2 C41 29.6(2) . . ?
C40 Ce2 C27 164.4(3) . . ?
C40 Ce2 C31 139.6(2) . . ?
C41 Ce2 P2 109.77(17) . . ?
C41 Ce2 P3 116.8(2) . . ?
C41 Ce2 C28 145.7(2) . . ?
C41 Ce2 C27 140.7(3) . . ?
C41 Ce2 C31 113.3(2) . . ?
C27 Ce2 P2 79.3(2) . . ?
C27 Ce2 P3 101.7(2) . . ?
C27 Ce2 C28 29.5(2) . . ?
C47 Ce2 P2 160.4(3) . . ?
C47 Ce2 P3 120.1(2) . . ?
C47 Ce2 C48 29.8(2) . . ?
C47 Ce2 C28 99.5(2) . . ?
C47 Ce2 C40 48.9(3) . . ?
C47 Ce2 C41 50.6(3) . . ?
C47 Ce2 C27 116.2(3) . . ?
C47 Ce2 C31 99.6(2) . . ?
C47 Ce2 C30 70.2(3) . . ?
C47 Ce2 C29 71.6(3) . . ?
C31 Ce2 P2 89.57(19) . . ?
C31 Ce2 P3 128.7(2) . . ?
C31 Ce2 C28 48.06(19) . . ?
C31 Ce2 C27 27.5(2) . . ?
C46 Ce2 P2 132.3(2) . . ?
C46 Ce2 P3 139.5(3) . . ?
C46 Ce2 C48 49.6(2) . . ?
C46 Ce2 C28 115.7(3) . . ?
C46 Ce2 C40 48.6(3) . . ?
C46 Ce2 C41 30.0(3) . . ?
C46 Ce2 C27 116.9(3) . . ?
C46 Ce2 C47 31.3(3) . . ?
C46 Ce2 C31 91.2(2) . . ?
C46 Ce2 C30 70.6(3) . . ?
C46 Ce2 C29 87.0(3) . . ?
C30 Ce2 P2 120.3(2) . . ?
C30 Ce2 P3 140.2(2) . . ?
C30 Ce2 C48 98.9(3) . . ?
C30 Ce2 C28 49.0(2) . . ?
C30 Ce2 C40 116.4(3) . . ?
C30 Ce2 C41 99.3(3) . . ?
C30 Ce2 C27 48.0(3) . . ?
C30 Ce2 C31 30.7(2) . . ?
C29 Ce2 P2 126.2(3) . . ?
C29 Ce2 P3 112.6(2) . . ?
C29 Ce2 C48 92.5(3) . . ?
C29 Ce2 C28 29.1(2) . . ?
C29 Ce2 C40 119.6(3) . . ?
C29 Ce2 C41 116.8(3) . . ?
C29 Ce2 C27 47.6(3) . . ?
C29 Ce2 C31 48.6(2) . . ?
C29 Ce2 C30 29.6(3) . . ?
Ce1 P2 Ce2 175.59(9) . . ?
P1 P2 Ce1 89.03(8) . . ?
P1 P2 Ce2 87.89(7) . . ?
P1 P2 Ce1A 86.18(13) . . ?
P1 P2 Ce2A 84.93(15) . . ?
P5 P2 Ce1 89.22(10) . . ?
P5 P2 Ce2 88.17(9) . . ?
P5 P2 P1 99.34(7) . . ?
P5 P2 Ce1A 93.06(16) . . ?
P5 P2 Ce2A 93.8(2) . . ?
Ce2A P2 Ce1A 169.6(3) . . ?
Ce2 P3 Ce3 174.69(10) . . ?
P1 P3 Ce3 87.41(7) . . ?
P1 P3 Ce2 90.15(11) . . ?
P1 P3 Ce2A 83.8(2) . . ?
P1 P3 Ce3A 87.94(16) . . ?
P6 P3 Ce3 88.92(10) . . ?
P6 P3 Ce2 86.80(8) . . ?
P6 P3 P1 98.97(7) . . ?
P6 P3 Ce2A 91.22(18) . . ?
P6 P3 Ce3A 93.29(18) . . ?
Ce3A P3 Ce2A 171.1(3) . . ?
Ce3 P4 Ce1 176.39(11) . . ?
P1 P4 Ce3 89.71(11) . . ?
P1 P4 Ce1 87.44(9) . . ?
P1 P4 Ce1A 84.04(14) . . ?
P1 P4 Ce3A 84.4(2) . . ?
P7 P4 Ce3 87.83(8) . . ?
P7 P4 Ce1 90.41(10) . . ?
P7 P4 P1 98.95(7) . . ?
P7 P4 Ce1A 93.93(14) . . ?
P7 P4 Ce3A 90.09(16) . . ?
Ce1A P4 Ce3A 168.2(2) . . ?
P2 P1 P3 101.19(7) . . ?
P2 P1 P4 101.10(7) . . ?
P3 P1 P4 101.06(7) . . ?
P4 P7 P5 104.80(7) . . ?
P4 P7 P6 105.93(8) . . ?
P5 P7 P6 60.10(7) . . ?
P2 P5 P7 105.91(8) . . ?
P2 P5 P6 104.23(8) . . ?
P7 P5 P6 60.07(7) . . ?
P3 P6 P7 104.74(8) . . ?
P3 P6 P5 106.41(8) . . ?
P7 P6 P5 59.83(6) . . ?
C3 C2 Ce1 131.4(4) . . ?
C3 C2 Ce1A 129.4(4) . . ?
C7 C2 Ce1 69.9(4) . . ?
C7 C2 C3 122.8(6) . . ?
C7 C2 Ce1A 73.2(4) . . ?
C1 C2 Ce1 73.1(4) . . ?
C1 C2 C3 132.5(7) . . ?
C1 C2 C7 103.1(6) . . ?
C1 C2 Ce1A 72.4(4) . . ?
C14 C15 Ce1 75.1(4) . . ?
C14 C15 C16 129.9(6) . . ?
C14 C15 C20 105.7(5) . . ?
C14 C15 Ce1A 75.1(3) . . ?
C16 C15 Ce1 124.2(4) . . ?
C16 C15 Ce1A 123.9(4) . . ?
C20 C15 Ce1 71.0(4) . . ?
C20 C15 C16 124.0(6) . . ?
C20 C15 Ce1A 71.4(4) . . ?
C66 C74 Ce3 76.5(3) . . ?
C66 C74 C75 127.9(5) . . ?
C66 C74 Ce3A 77.2(3) . . ?
C75 C74 Ce3 123.9(4) . . ?
C75 C74 Ce3A 124.1(4) . . ?
C73 C74 Ce3 72.5(3) . . ?
C73 C74 C66 106.8(5) . . ?
C73 C74 C75 124.6(6) . . ?
C73 C74 Ce3A 71.5(3) . . ?
C66 C67 Ce3 74.9(3) . . ?
C66 C67 C68 128.2(6) . . ?
C66 C67 Ce3A 79.0(4) . . ?
C68 C67 Ce3 125.7(4) . . ?
C68 C67 Ce3A 121.9(4) . . ?
C72 C67 Ce3 71.4(4) . . ?
C72 C67 C66 106.7(6) . . ?
C72 C67 C68 124.5(5) . . ?
C72 C67 Ce3A 71.3(4) . . ?
Ce3 C66 H66 116.7 . . ?
C74 C66 Ce3 74.0(3) . . ?
C74 C66 C67 109.4(5) . . ?
C74 C66 H66 125.3 . . ?
C74 C66 Ce3A 76.3(4) . . ?
C67 C66 Ce3 75.9(3) . . ?
C67 C66 H66 125.3 . . ?
C67 C66 Ce3A 74.2(3) . . ?
Ce1 C14 H14 116.1 . . ?
C15 C14 Ce1 74.7(4) . . ?
C15 C14 H14 124.6 . . ?
C15 C14 Ce1A 77.4(4) . . ?
C22 C14 Ce1 76.3(4) . . ?
C22 C14 C15 110.8(5) . . ?
C22 C14 H14 124.6 . . ?
C22 C14 Ce1A 75.5(3) . . ?
C15 C16 C18 111.2(6) . . ?
C15 C16 C19 109.4(5) . . ?
C15 C16 C17 110.4(5) . . ?
C18 C16 C19 110.0(6) . . ?
C18 C16 C17 108.5(6) . . ?
C19 C16 C17 107.4(7) . . ?
C74 C75 C76 111.3(5) . . ?
C74 C75 C78 111.5(5) . . ?
C76 C75 C78 108.4(7) . . ?
C77 C75 C74 108.1(6) . . ?
C77 C75 C76 108.2(6) . . ?
C77 C75 C78 109.3(7) . . ?
C49 C48 Ce2 125.4(5) . . ?
C40 C48 Ce2 75.5(4) . . ?
C40 C48 C49 128.9(7) . . ?
C40 C48 C47 107.4(7) . . ?
C47 C48 Ce2 71.6(4) . . ?
C47 C48 C49 123.1(7) . . ?
C9 C10 C12 107.8(7) . . ?
C9 C10 C13 110.2(6) . . ?
C11 C10 C9 113.8(6) . . ?
C11 C10 C12 110.2(7) . . ?
C11 C10 C13 108.2(8) . . ?
C12 C10 C13 106.4(7) . . ?
C22 C23 C24 110.9(5) . . ?
C22 C23 C25 108.0(5) . . ?
C26 C23 C24 106.9(5) . . ?
C26 C23 C22 113.0(5) . . ?
C26 C23 C25 109.8(6) . . ?
C25 C23 C24 108.1(5) . . ?
C53 C61 Ce3 77.1(3) . . ?
C53 C61 C62 127.7(5) . . ?
C53 C61 Ce3A 74.1(4) . . ?
C62 C61 Ce3 125.1(4) . . ?
C62 C61 Ce3A 124.2(4) . . ?
C60 C61 Ce3 72.0(3) . . ?
C60 C61 C53 106.5(5) . . ?
C60 C61 C62 124.8(5) . . ?
C60 C61 Ce3A 76.3(4) . . ?
C23 C24 H24A 109.5 . . ?
C23 C24 H24B 109.5 . . ?
C23 C24 H24C 109.5 . . ?
H24A C24 H24B 109.5 . . ?
H24A C24 H24C 109.5 . . ?
H24B C24 H24C 109.5 . . ?
C14 C22 Ce1 73.8(3) . . ?
C14 C22 C23 129.5(5) . . ?
C14 C22 C21 105.1(5) . . ?
C14 C22 Ce1A 76.7(3) . . ?
C23 C22 Ce1 126.1(4) . . ?
C23 C22 Ce1A 122.2(4) . . ?
C21 C22 Ce1 71.8(4) . . ?
C21 C22 C23 124.8(5) . . ?
C21 C22 Ce1A 73.1(4) . . ?
C27 C28 Ce2 72.8(4) . . ?
C27 C28 C32 127.3(6) . . ?
C32 C28 Ce2 130.1(5) . . ?
C29 C28 Ce2 69.2(4) . . ?
C29 C28 C27 102.4(6) . . ?
C29 C28 C32 129.2(7) . . ?
C29A C28 C32A 117.1(11) . . ?
C29A C28 Ce2A 78.6(9) . . ?
C27A C28 C29A 114.6(14) . . ?
C27A C28 C32A 123.4(11) . . ?
C27A C28 Ce2A 80.8(10) . . ?
C32A C28 Ce2A 130.2(4) . . ?
C67 C68 C71 109.0(5) . . ?
C67 C68 C69 111.2(5) . . ?
C67 C68 C70 110.5(5) . . ?
C71 C68 C69 107.3(6) . . ?
C70 C68 C71 108.7(5) . . ?
C70 C68 C69 110.1(6) . . ?
Ce3 C73 H73 113.6 . . ?
C74 C73 Ce3 77.7(3) . . ?
C74 C73 H73 125.6 . . ?
C74 C73 C72 108.8(6) . . ?
C74 C73 Ce3A 81.5(4) . . ?
C72 C73 Ce3 75.4(3) . . ?
C72 C73 H73 125.6 . . ?
C72 C73 Ce3A 74.1(4) . . ?
C48 C49 C52 112.0(7) . . ?
C50 C49 C48 111.5(7) . . ?
C50 C49 C52 107.0(8) . . ?
C51 C49 C48 110.7(7) . . ?
C51 C49 C50 108.2(7) . . ?
C51 C49 C52 107.1(8) . . ?
Ce2 C40 H40 115.9 . . ?
C48 C40 Ce2 75.3(4) . . ?
C48 C40 H40 124.1 . . ?
C48 C40 C41 111.8(7) . . ?
C41 C40 Ce2 76.3(5) . . ?
C41 C40 H40 124.1 . . ?
Ce3 C72 H72 113.1 . . ?
C67 C72 Ce3 79.1(3) . . ?
C67 C72 H72 125.9 . . ?
C67 C72 Ce3A 81.2(4) . . ?
C73 C72 Ce3 74.4(3) . . ?
C73 C72 C67 108.3(5) . . ?
C73 C72 H72 125.9 . . ?
C73 C72 Ce3A 77.9(4) . . ?
C55 C54 Ce3 129.6(4) . . ?
C55 C54 Ce3A 131.2(5) . . ?
C53 C54 Ce3 75.8(3) . . ?
C53 C54 C55 129.0(6) . . ?
C53 C54 C59 105.5(5) . . ?
C53 C54 Ce3A 70.9(4) . . ?
C59 C54 Ce3 69.9(3) . . ?
C59 C54 C55 123.9(6) . . ?
C59 C54 Ce3A 73.5(4) . . ?
C54 C55 C58 108.0(6) . . ?
C54 C55 C56 110.9(7) . . ?
C58 C55 C56 105.6(8) . . ?
C57 C55 C54 112.5(7) . . ?
C57 C55 C58 111.1(8) . . ?
C57 C55 C56 108.6(7) . . ?
C37 C36 C39 109.0(7) . . ?
C31 C36 C37 110.1(6) . . ?
C31 C36 C39 110.7(5) . . ?
C31 C36 C38 109.9(6) . . ?
C38 C36 C37 108.9(6) . . ?
C38 C36 C39 108.1(8) . . ?
C23 C26 H26A 109.5 . . ?
C23 C26 H26B 109.5 . . ?
C23 C26 H26C 109.5 . . ?
H26A C26 H26B 109.5 . . ?
H26A C26 H26C 109.5 . . ?
H26B C26 H26C 109.5 . . ?
Ce3 C53 H53 116.4 . . ?
C61 C53 Ce3 74.6(3) . . ?
C61 C53 H53 124.5 . . ?
C61 C53 Ce3A 75.0(4) . . ?
C54 C53 Ce3 76.1(3) . . ?
C54 C53 C61 110.9(5) . . ?
C54 C53 H53 124.5 . . ?
C54 C53 Ce3A 79.0(4) . . ?
H5A C5 H5B 109.5 . . ?
H5A C5 H5C 109.5 . . ?
H5B C5 H5C 109.5 . . ?
C3 C5 H5A 109.5 . . ?
C3 C5 H5B 109.5 . . ?
C3 C5 H5C 109.5 . . ?
Ce3 C59 H59 110.1 . . ?
C54 C59 Ce3 80.9(3) . . ?
C54 C59 H59 125.9 . . ?
C54 C59 Ce3A 76.0(4) . . ?
C60 C59 Ce3 75.8(3) . . ?
C60 C59 C54 108.2(5) . . ?
C60 C59 H59 125.9 . . ?
C60 C59 Ce3A 74.0(4) . . ?
C68 C71 H71A 109.5 . . ?
C68 C71 H71B 109.5 . . ?
C68 C71 H71C 109.5 . . ?
H71A C71 H71B 109.5 . . ?
H71A C71 H71C 109.5 . . ?
H71B C71 H71C 109.5 . . ?
C61 C62 C65 112.0(5) . . ?
C61 C62 C64 107.3(6) . . ?
C65 C62 C64 107.0(6) . . ?
C63 C62 C61 110.6(5) . . ?
C63 C62 C65 109.1(7) . . ?
C63 C62 C64 110.7(7) . . ?
C40 C41 Ce2 74.1(4) . . ?
C40 C41 C42 131.2(9) . . ?
C42 C41 Ce2 125.9(6) . . ?
C46 C41 Ce2 70.0(5) . . ?
C46 C41 C40 103.9(7) . . ?
C46 C41 C42 124.4(8) . . ?
C16 C18 H18A 109.5 . . ?
C16 C18 H18B 109.5 . . ?
C16 C18 H18C 109.5 . . ?
H18A C18 H18B 109.5 . . ?
H18A C18 H18C 109.5 . . ?
H18B C18 H18C 109.5 . . ?
C23 C25 H25A 109.5 . . ?
C23 C25 H25B 109.5 . . ?
C23 C25 H25C 109.5 . . ?
H25A C25 H25B 109.5 . . ?
H25A C25 H25C 109.5 . . ?
H25B C25 H25C 109.5 . . ?
C36 C37 H37A 109.5 . . ?
C36 C37 H37B 109.5 . . ?
C36 C37 H37C 109.5 . . ?
H37A C37 H37B 109.5 . . ?
H37A C37 H37C 109.5 . . ?
H37B C37 H37C 109.5 . . ?
C55 C58 H58A 109.5 . . ?
C55 C58 H58B 109.5 . . ?
C55 C58 H58C 109.5 . . ?
H58A C58 H58B 109.5 . . ?
H58A C58 H58C 109.5 . . ?
H58B C58 H58C 109.5 . . ?
Ce3 C60 H60 112.9 . . ?
C61 C60 Ce3 79.2(3) . . ?
C61 C60 C59 108.6(5) . . ?
C61 C60 H60 125.7 . . ?
C61 C60 Ce3A 73.2(4) . . ?
C59 C60 Ce3 74.5(3) . . ?
C59 C60 H60 125.7 . . ?
C59 C60 Ce3A 75.5(4) . . ?
C68 C69 H69A 109.5 . . ?
C68 C69 H69B 109.5 . . ?
C68 C69 H69C 109.5 . . ?
H69A C69 H69B 109.5 . . ?
H69A C69 H69C 109.5 . . ?
H69B C69 H69C 109.5 . . ?
C36 C39 H39A 109.5 . . ?
C36 C39 H39B 109.5 . . ?
C36 C39 H39C 109.5 . . ?
H39A C39 H39B 109.5 . . ?
H39A C39 H39C 109.5 . . ?
H39B C39 H39C 109.5 . . ?
Ce1 C21 H21 116.3 . . ?
C22 C21 Ce1 77.6(4) . . ?
C22 C21 H21 125.5 . . ?
C22 C21 Ce1A 78.3(4) . . ?
C20 C21 Ce1 72.6(4) . . ?
C20 C21 C22 109.0(6) . . ?
C20 C21 H21 125.5 . . ?
C20 C21 Ce1A 75.8(4) . . ?
C10 C9 Ce1 124.0(5) . . ?
C10 C9 Ce1A 126.9(5) . . ?
C1 C9 Ce1 78.4(4) . . ?
C1 C9 C10 128.7(7) . . ?
C1 C9 C8 107.2(6) . . ?
C1 C9 Ce1A 73.3(4) . . ?
C8 C9 Ce1 72.2(4) . . ?
C8 C9 C10 123.1(7) . . ?
C8 C9 Ce1A 74.4(4) . . ?
C75 C76 H76A 109.5 . . ?
C75 C76 H76B 109.5 . . ?
C75 C76 H76C 109.5 . . ?
H76A C76 H76B 109.5 . . ?
H76A C76 H76C 109.5 . . ?
H76B C76 H76C 109.5 . . ?
C2 C3 C5 111.4(6) . . ?
C2 C3 C6 115.5(7) . . ?
C2 C3 C4 107.2(7) . . ?
C5 C3 C4 105.2(7) . . ?
C6 C3 C5 111.9(8) . . ?
C6 C3 C4 104.8(8) . . ?
Ce2 C27 H27 114.5 . . ?
C28 C27 Ce2 77.7(4) . . ?
C28 C27 H27 123.8 . . ?
C31 C27 Ce2 75.6(5) . . ?
C31 C27 C28 112.3(7) . . ?
C31 C27 H27 123.8 . . ?
Ce1 C20 H20 111.8 . . ?
C15 C20 Ce1 78.2(4) . . ?
C15 C20 H20 125.4 . . ?
C15 C20 Ce1A 80.6(4) . . ?
C21 C20 Ce1 76.9(5) . . ?
C21 C20 C15 109.2(6) . . ?
C21 C20 H20 125.4 . . ?
C21 C20 Ce1A 76.1(4) . . ?
C41 C42 C45 106.9(9) . . ?
C43 C42 C41 112.9(9) . . ?
C43 C42 C45 103.1(9) . . ?
C44 C42 C41 113.6(8) . . ?
C44 C42 C43 115.6(10) . . ?
C44 C42 C45 103.2(10) . . ?
Ce2 C47 H47 113.4 . . ?
C48 C47 Ce2 78.5(4) . . ?
C48 C47 H47 126.6 . . ?
C48 C47 C46 106.8(7) . . ?
C48 C47 Ce2A 81.1(4) . . ?
C46 C47 Ce2 74.0(4) . . ?
C46 C47 H47 126.6 . . ?
C46 C47 Ce2A 76.0(5) . . ?
Ce1 C7 H7 111.9 . . ?
C2 C7 Ce1 81.4(4) . . ?
C2 C7 H7 125.3 . . ?
C2 C7 Ce1A 76.3(4) . . ?
C8 C7 Ce1 73.7(4) . . ?
C8 C7 C2 109.5(6) . . ?
C8 C7 H7 125.3 . . ?
C8 C7 Ce1A 76.2(4) . . ?
C68 C70 H70A 109.5 . . ?
C68 C70 H70B 109.5 . . ?
C68 C70 H70C 109.5 . . ?
H70A C70 H70B 109.5 . . ?
H70A C70 H70C 109.5 . . ?
H70B C70 H70C 109.5 . . ?
H35A C35 H35B 109.5 . . ?
H35A C35 H35C 109.5 . . ?
H35B C35 H35C 109.5 . . ?
H35D C35 H35E 109.5 . . ?
H35D C35 H35F 109.5 . . ?
H35E C35 H35F 109.5 . . ?
C32 C35 H35A 109.5 . . ?
C32 C35 H35B 109.5 . . ?
C32 C35 H35C 109.5 . . ?
C32A C35 H35D 109.5 . . ?
C32A C35 H35E 109.5 . . ?
C32A C35 H35F 109.5 . . ?
Ce1 C1 H1 114.6 . . ?
C2 C1 Ce1 78.7(4) . . ?
C2 C1 H1 123.6 . . ?
C2 C1 Ce1A 77.3(4) . . ?
C9 C1 Ce1 74.6(4) . . ?
C9 C1 C2 112.8(6) . . ?
C9 C1 H1 123.6 . . ?
C9 C1 Ce1A 78.2(4) . . ?
C36 C31 Ce2 125.3(4) . . ?
C36 C31 C30A 106.8(8) . . ?
C36 C31 Ce2A 126.9(4) . . ?
C27 C31 Ce2 76.9(4) . . ?
C27 C31 C36 130.0(7) . . ?
C27 C31 C30 107.5(7) . . ?
C30 C31 Ce2 71.8(4) . . ?
C30 C31 C36 121.5(6) . . ?
C30A C31 Ce2A 72.5(7) . . ?
C27A C31 C36 151.1(10) . . ?
C27A C31 C30A 87.8(12) . . ?
C27A C31 Ce2A 80.9(9) . . ?
Ce1 C8 H8 110.9 . . ?
C9 C8 Ce1 78.2(4) . . ?
C9 C8 H8 126.4 . . ?
C9 C8 Ce1A 75.3(4) . . ?
C7 C8 Ce1 77.4(4) . . ?
C7 C8 C9 107.3(6) . . ?
C7 C8 H8 126.4 . . ?
C7 C8 Ce1A 74.1(4) . . ?
C62 C65 H65A 109.5 . . ?
C62 C65 H65B 109.5 . . ?
C62 C65 H65C 109.5 . . ?
H65A C65 H65B 109.5 . . ?
H65A C65 H65C 109.5 . . ?
H65B C65 H65C 109.5 . . ?
C10 C11 H11A 109.5 . . ?
C10 C11 H11B 109.5 . . ?
C10 C11 H11C 109.5 . . ?
H11A C11 H11B 109.5 . . ?
H11A C11 H11C 109.5 . . ?
H11B C11 H11C 109.5 . . ?
C3 C6 H6A 109.5 . . ?
C3 C6 H6B 109.5 . . ?
C3 C6 H6C 109.5 . . ?
H6A C6 H6B 109.5 . . ?
H6A C6 H6C 109.5 . . ?
H6B C6 H6C 109.5 . . ?
Ce2 C46 H46 112.4 . . ?
C41 C46 Ce2 79.9(4) . . ?
C41 C46 C47 110.0(7) . . ?
C41 C46 H46 125.0 . . ?
C41 C46 Ce2A 82.4(4) . . ?
C47 C46 Ce2 74.7(5) . . ?
C47 C46 H46 125.0 . . ?
C47 C46 Ce2A 76.5(5) . . ?
H34A C34 H34B 109.5 . . ?
H34A C34 H34C 109.5 . . ?
H34B C34 H34C 109.5 . . ?
H34D C34 H34E 109.5 . . ?
H34D C34 H34F 109.5 . . ?
H34E C34 H34F 109.5 . . ?
C32 C34 H34A 109.5 . . ?
C32 C34 H34B 109.5 . . ?
C32 C34 H34C 109.5 . . ?
C32A C34 H34D 109.5 . . ?
C32A C34 H34E 109.5 . . ?
C32A C34 H34F 109.5 . . ?
C16 C19 H19A 109.5 . . ?
C16 C19 H19B 109.5 . . ?
C16 C19 H19C 109.5 . . ?
H19A C19 H19B 109.5 . . ?
H19A C19 H19C 109.5 . . ?
H19B C19 H19C 109.5 . . ?
C62 C63 H63A 109.5 . . ?
C62 C63 H63B 109.5 . . ?
C62 C63 H63C 109.5 . . ?
H63A C63 H63B 109.5 . . ?
H63A C63 H63C 109.5 . . ?
H63B C63 H63C 109.5 . . ?
C42 C43 H43A 109.5 . . ?
C42 C43 H43B 109.5 . . ?
C42 C43 H43C 109.5 . . ?
H43A C43 H43B 109.5 . . ?
H43A C43 H43C 109.5 . . ?
H43B C43 H43C 109.5 . . ?
C75 C78 H78A 109.5 . . ?
C75 C78 H78B 109.5 . . ?
C75 C78 H78C 109.5 . . ?
H78A C78 H78B 109.5 . . ?
H78A C78 H78C 109.5 . . ?
H78B C78 H78C 109.5 . . ?
C62 C64 H64A 109.5 . . ?
C62 C64 H64B 109.5 . . ?
C62 C64 H64C 109.5 . . ?
H64A C64 H64B 109.5 . . ?
H64A C64 H64C 109.5 . . ?
H64B C64 H64C 109.5 . . ?
C36 C38 H38A 109.5 . . ?
C36 C38 H38B 109.5 . . ?
C36 C38 H38C 109.5 . . ?
H38A C38 H38B 109.5 . . ?
H38A C38 H38C 109.5 . . ?
H38B C38 H38C 109.5 . . ?
C49 C50 H50A 109.5 . . ?
C49 C50 H50B 109.5 . . ?
C49 C50 H50C 109.5 . . ?
H50A C50 H50B 109.5 . . ?
H50A C50 H50C 109.5 . . ?
H50B C50 H50C 109.5 . . ?
C75 C77 H77A 109.5 . . ?
C75 C77 H77B 109.5 . . ?
C75 C77 H77C 109.5 . . ?
H77A C77 H77B 109.5 . . ?
H77A C77 H77C 109.5 . . ?
H77B C77 H77C 109.5 . . ?
C49 C51 H51A 109.5 . . ?
C49 C51 H51B 109.5 . . ?
C49 C51 H51C 109.5 . . ?
H51A C51 H51B 109.5 . . ?
H51A C51 H51C 109.5 . . ?
H51B C51 H51C 109.5 . . ?
C10 C12 H12A 109.5 . . ?
C10 C12 H12B 109.5 . . ?
C10 C12 H12C 109.5 . . ?
H12A C12 H12B 109.5 . . ?
H12A C12 H12C 109.5 . . ?
H12B C12 H12C 109.5 . . ?
C16 C17 H17A 109.5 . . ?
C16 C17 H17B 109.5 . . ?
C16 C17 H17C 109.5 . . ?
H17A C17 H17B 109.5 . . ?
H17A C17 H17C 109.5 . . ?
H17B C17 H17C 109.5 . . ?
C55 C56 H56A 109.5 . . ?
C55 C56 H56B 109.5 . . ?
C55 C56 H56C 109.5 . . ?
H56A C56 H56B 109.5 . . ?
H56A C56 H56C 109.5 . . ?
H56B C56 H56C 109.5 . . ?
C49 C52 H52A 109.5 . . ?
C49 C52 H52B 109.5 . . ?
C49 C52 H52C 109.5 . . ?
H52A C52 H52B 109.5 . . ?
H52A C52 H52C 109.5 . . ?
H52B C52 H52C 109.5 . . ?
C28 C32 C35 106.4(6) . . ?
C28 C32 C34 111.8(6) . . ?
C34 C32 C35 107.7(7) . . ?
C33 C32 C28 110.5(7) . . ?
C33 C32 C35 111.7(7) . . ?
C33 C32 C34 108.8(8) . . ?
Ce2 C30 H30 113.1 . . ?
C31 C30 Ce2 77.5(4) . . ?
C31 C30 H30 127.3 . . ?
C29 C30 Ce2 75.1(5) . . ?
C29 C30 C31 105.4(8) . . ?
C29 C30 H30 127.3 . . ?
C42 C44 H44A 109.5 . . ?
C42 C44 H44B 109.5 . . ?
C42 C44 H44C 109.5 . . ?
H44A C44 H44B 109.5 . . ?
H44A C44 H44C 109.5 . . ?
H44B C44 H44C 109.5 . . ?
C3 C4 H4A 109.5 . . ?
C3 C4 H4B 109.5 . . ?
C3 C4 H4C 109.5 . . ?
H4A C4 H4B 109.5 . . ?
H4A C4 H4C 109.5 . . ?
H4B C4 H4C 109.5 . . ?
C42 C45 H45A 109.5 . . ?
C42 C45 H45B 109.5 . . ?
C42 C45 H45C 109.5 . . ?
H45A C45 H45B 109.5 . . ?
H45A C45 H45C 109.5 . . ?
H45B C45 H45C 109.5 . . ?
C55 C57 H57A 109.5 . . ?
C55 C57 H57B 109.5 . . ?
C55 C57 H57C 109.5 . . ?
H57A C57 H57B 109.5 . . ?
H57A C57 H57C 109.5 . . ?
H57B C57 H57C 109.5 . . ?
C10 C13 H13A 109.5 . . ?
C10 C13 H13B 109.5 . . ?
C10 C13 H13C 109.5 . . ?
H13A C13 H13B 109.5 . . ?
H13A C13 H13C 109.5 . . ?
H13B C13 H13C 109.5 . . ?
Ce2 C29 H29 110.8 . . ?
C28 C29 Ce2 81.7(4) . . ?
C28 C29 H29 124.0 . . ?
C30 C29 Ce2 75.3(5) . . ?
C30 C29 C28 112.0(8) . . ?
C30 C29 H29 124.0 . . ?
C84 C83 H83 120.0 . . ?
C84 C83 C82 120.0 . . ?
C82 C83 H83 120.0 . . ?
C83 C84 H84 120.0 . . ?
C83 C84 C79 120.0 . . ?
C79 C84 H84 120.0 . . ?
C84 C79 C85 120.3(12) . . ?
C80 C79 C84 120.0 . . ?
C80 C79 C85 119.3(12) . . ?
C79 C80 H80 120.0 . . ?
C81 C80 C79 120.0 . . ?
C81 C80 H80 120.0 . . ?
C80 C81 H81 120.0 . . ?
C82 C81 C80 120.0 . . ?
C82 C81 H81 120.0 . . ?
C83 C82 H82 120.0 . . ?
C81 C82 C83 120.0 . . ?
C81 C82 H82 120.0 . . ?
C32 C33 H33A 109.5 . . ?
C32 C33 H33B 109.5 . . ?
C32 C33 H33C 109.5 . . ?
H33A C33 H33B 109.5 . . ?
H33A C33 H33C 109.5 . . ?
H33B C33 H33C 109.5 . . ?
C79 C85 H85A 109.5 . . ?
C79 C85 H85B 109.5 . . ?
C79 C85 H85C 109.5 . . ?
H85A C85 H85B 109.5 . . ?
H85A C85 H85C 109.5 . . ?
H85B C85 H85C 109.5 . . ?
C28 C29A H29A 127.3 . . ?
C28 C29A Ce2A 71.8(9) . . ?
C30A C29A C28 104.2(17) . . ?
C30A C29A H29A 127.3 . . ?
C30A C29A Ce2A 75.2(13) . . ?
Ce2A C29A H29A 127.3 . . ?
C31 C30A H30A 126.0 . . ?
C31 C30A Ce2A 66.9(7) . . ?
C29A C30A C31 107.9(15) . . ?
C29A C30A H30A 126.0 . . ?
C29A C30A Ce2A 75.8(12) . . ?
Ce2A C30A H30A 126.0 . . ?
C28 C27A C31 121.1(17) . . ?
C28 C27A H27A 118.5 . . ?
C28 C27A Ce2A 71.3(9) . . ?
C31 C27A H27A 118.5 . . ?
C31 C27A Ce2A 70.0(9) . . ?
Ce2A C27A H27A 118.5 . . ?
H33D C33A H33E 109.5 . . ?
H33D C33A H33F 109.5 . . ?
H33E C33A H33F 109.5 . . ?
C32A C33A H33D 109.5 . . ?
C32A C33A H33E 109.5 . . ?
C32A C33A H33F 109.5 . . ?
C35 C32A C28 108.4(6) . . ?
C35 C32A C34 109.8(6) . . ?
C34 C32A C28 111.8(6) . . ?
C33A C32A C28 117.5(10) . . ?
C33A C32A C35 109.4(10) . . ?
C33A C32A C34 99.7(9) . . ?
P2 Ce1A P4 65.88(11) . . ?
C2 Ce1A P2 97.1(3) . . ?
C2 Ce1A P4 107.4(3) . . ?
C2 Ce1A C15 144.5(2) . . ?
C2 Ce1A C14 142.9(2) . . ?
C2 Ce1A C22 115.23(19) . . ?
C2 Ce1A C21 101.9(2) . . ?
C2 Ce1A C20 116.6(2) . . ?
C15 Ce1A P2 110.9(2) . . ?
C15 Ce1A P4 103.9(2) . . ?
C14 Ce1A P2 87.44(14) . . ?
C14 Ce1A P4 107.99(18) . . ?
C14 Ce1A C15 27.53(17) . . ?
C22 Ce1A P2 90.10(13) . . ?
C22 Ce1A P4 133.3(2) . . ?
C22 Ce1A C15 46.3(2) . . ?
C22 Ce1A C14 27.75(17) . . ?
C21 Ce1A P2 117.66(18) . . ?
C21 Ce1A P4 149.9(3) . . ?
C21 Ce1A C15 46.0(2) . . ?
C21 Ce1A C14 45.7(2) . . ?
C21 Ce1A C22 28.61(18) . . ?
C9 Ce1A P2 137.4(4) . . ?
C9 Ce1A P4 96.4(2) . . ?
C9 Ce1A C2 49.5(2) . . ?
C9 Ce1A C15 110.9(3) . . ?
C9 Ce1A C14 135.0(3) . . ?
C9 Ce1A C22 125.4(3) . . ?
C9 Ce1A C21 97.2(2) . . ?
C9 Ce1A C20 89.5(3) . . ?
C20 Ce1A P2 132.7(3) . . ?
C20 Ce1A P4 125.8(3) . . ?
C20 Ce1A C15 28.0(2) . . ?
C20 Ce1A C14 45.6(2) . . ?
C20 Ce1A C22 46.7(2) . . ?
C20 Ce1A C21 28.1(2) . . ?
C7 Ce1A P2 116.9(3) . . ?
C7 Ce1A P4 135.4(3) . . ?
C7 Ce1A C2 30.56(19) . . ?
C7 Ce1A C15 114.2(3) . . ?
C7 Ce1A C14 116.5(3) . . ?
C7 Ce1A C22 90.8(2) . . ?
C7 Ce1A C21 72.2(2) . . ?
C7 Ce1A C9 49.4(2) . . ?
C7 Ce1A C20 86.7(3) . . ?
C7 Ce1A C8 29.7(2) . . ?
C1 Ce1A P2 109.3(4) . . ?
C1 Ce1A P4 86.8(2) . . ?
C1 Ce1A C2 30.4(2) . . ?
C1 Ce1A C15 139.3(3) . . ?
C1 Ce1A C14 161.4(3) . . ?
C1 Ce1A C22 139.8(2) . . ?
C1 Ce1A C21 116.7(2) . . ?
C1 Ce1A C9 28.5(2) . . ?
C1 Ce1A C20 116.6(2) . . ?
C1 Ce1A C7 49.1(2) . . ?
C1 Ce1A C8 48.5(2) . . ?
C8 Ce1A P2 145.7(3) . . ?
C8 Ce1A P4 126.6(2) . . ?
C8 Ce1A C2 49.9(2) . . ?
C8 Ce1A C15 97.4(3) . . ?
C8 Ce1A C14 112.9(3) . . ?
C8 Ce1A C22 96.2(2) . . ?
C8 Ce1A C21 69.2(2) . . ?
C8 Ce1A C9 30.3(2) . . ?
C8 Ce1A C20 70.3(3) . . ?
P2 Ce2A P3 68.23(14) . . ?
P2 Ce2A C47 150.7(4) . . ?
P2 Ce2A C46 127.8(3) . . ?
C28 Ce2A P2 112.1(4) . . ?
C28 Ce2A P3 99.1(3) . . ?
C28 Ce2A C47 96.9(3) . . ?
C28 Ce2A C46 112.1(3) . . ?
C28 Ce2A C29A 29.5(4) . . ?
C28 Ce2A C30A 47.4(5) . . ?
C28 Ce2A C27A 27.9(5) . . ?
C47 Ce2A P3 112.7(3) . . ?
C31 Ce2A P2 98.7(3) . . ?
C31 Ce2A P3 142.9(5) . . ?
C31 Ce2A C28 52.3(2) . . ?
C31 Ce2A C47 95.5(3) . . ?
C31 Ce2A C46 87.5(3) . . ?
C31 Ce2A C29A 58.6(5) . . ?
C31 Ce2A C30A 40.6(5) . . ?
C31 Ce2A C27A 29.1(5) . . ?
C46 Ce2A P3 128.4(4) . . ?
C46 Ce2A C47 27.5(3) . . ?
C29A Ce2A P2 82.9(5) . . ?
C29A Ce2A P3 84.9(5) . . ?
C29A Ce2A C47 126.3(5) . . ?
C29A Ce2A C46 139.1(5) . . ?
C29A Ce2A C27A 48.6(7) . . ?
C30A Ce2A P2 70.4(5) . . ?
C30A Ce2A P3 103.6(5) . . ?
C30A Ce2A C47 133.0(5) . . ?
C30A Ce2A C46 127.8(5) . . ?
C30A Ce2A C29A 29.0(6) . . ?
C30A Ce2A C27A 48.7(7) . . ?
C27A Ce2A P2 118.6(6) . . ?
C27A Ce2A P3 127.0(6) . . ?
C27A Ce2A C47 85.1(5) . . ?
C27A Ce2A C46 90.6(6) . . ?
P3 Ce3A P4 66.06(17) . . ?
P3 Ce3A C74 133.2(3) . . ?
P3 Ce3A C66 109.3(3) . . ?
C74 Ce3A P4 86.3(2) . . ?
C74 Ce3A C66 26.58(18) . . ?
C67 Ce3A P3 106.2(3) . . ?
C67 Ce3A P4 106.3(3) . . ?
C67 Ce3A C74 44.6(2) . . ?
C67 Ce3A C66 26.84(17) . . ?
C66 Ce3A P4 83.2(2) . . ?
C61 Ce3A P3 101.0(3) . . ?
C61 Ce3A P4 140.7(4) . . ?
C61 Ce3A C74 122.9(4) . . ?
C61 Ce3A C67 112.9(3) . . ?
C61 Ce3A C66 134.9(4) . . ?
C61 Ce3A C73 96.4(3) . . ?
C61 Ce3A C72 90.4(3) . . ?
C61 Ce3A C54 50.8(2) . . ?
C61 Ce3A C59 50.6(2) . . ?
C61 Ce3A C60 30.50(19) . . ?
C73 Ce3A P3 151.0(3) . . ?
C73 Ce3A P4 112.3(3) . . ?
C73 Ce3A C74 26.97(18) . . ?
C73 Ce3A C67 45.2(2) . . ?
C73 Ce3A C66 44.1(2) . . ?
C72 Ce3A P3 128.4(3) . . ?
C72 Ce3A P4 127.4(3) . . ?
C72 Ce3A C74 45.1(2) . . ?
C72 Ce3A C67 27.55(19) . . ?
C72 Ce3A C66 44.5(2) . . ?
C72 Ce3A C73 28.0(2) . . ?
C54 Ce3A P3 106.2(4) . . ?
C54 Ce3A P4 95.4(3) . . ?
C54 Ce3A C74 113.8(3) . . ?
C54 Ce3A C67 146.2(4) . . ?
C54 Ce3A C66 140.3(4) . . ?
C54 Ce3A C73 102.8(3) . . ?
C54 Ce3A C72 119.3(3) . . ?
C53 Ce3A P3 87.7(3) . . ?
C53 Ce3A P4 109.9(3) . . ?
C53 Ce3A C74 138.5(4) . . ?
C53 Ce3A C67 143.8(3) . . ?
C53 Ce3A C66 162.0(4) . . ?
C53 Ce3A C61 30.9(2) . . ?
C53 Ce3A C73 118.0(3) . . ?
C53 Ce3A C72 120.0(3) . . ?
C53 Ce3A C54 30.17(19) . . ?
C53 Ce3A C59 50.0(2) . . ?
C53 Ce3A C60 50.0(2) . . ?
C59 Ce3A P3 135.8(4) . . ?
C59 Ce3A P4 112.0(3) . . ?
C59 Ce3A C74 88.7(3) . . ?
C59 Ce3A C67 115.8(4) . . ?
C59 Ce3A C66 114.4(4) . . ?
C59 Ce3A C73 72.9(3) . . ?
C59 Ce3A C72 89.4(3) . . ?
C59 Ce3A C54 30.5(2) . . ?
C60 Ce3A P3 131.5(4) . . ?
C60 Ce3A P4 142.3(3) . . ?
C60 Ce3A C74 93.7(3) . . ?
C60 Ce3A C67 99.6(3) . . ?
C60 Ce3A C66 112.1(4) . . ?
C60 Ce3A C73 68.9(3) . . ?
C60 Ce3A C72 72.4(3) . . ?
C60 Ce3A C54 50.3(2) . . ?
C60 Ce3A C59 30.4(2) . . ?

loop_
_geom_bond_atom_site_label_1
_geom_bond_atom_site_label_2
_geom_bond_distance
_geom_bond_site_symmetry_2
_geom_bond_publ_flag
Ce3 P3 3.212(4) . ?
Ce3 P4 3.122(3) . ?
Ce3 C74 2.763(8) . ?
Ce3 C67 2.808(7) . ?
Ce3 C66 2.795(8) . ?
Ce3 C61 2.878(7) . ?
Ce3 C73 2.698(7) . ?
Ce3 C72 2.710(7) . ?
Ce3 C54 2.914(7) . ?
Ce3 C53 2.910(8) . ?
Ce3 C59 2.770(6) . ?
Ce3 C60 2.787(7) . ?
Ce1 P2 3.181(4) . ?
Ce1 P4 3.239(4) . ?
Ce1 C2 2.984(7) . ?
Ce1 C15 2.706(8) . ?
Ce1 C14 2.711(7) . ?
Ce1 C22 2.744(7) . ?
Ce1 C21 2.669(7) . ?
Ce1 C9 2.866(8) . ?
Ce1 C20 2.615(8) . ?
Ce1 C7 2.834(8) . ?
Ce1 C1 2.911(8) . ?
Ce1 C8 2.787(8) . ?
Ce2 P2 3.234(4) . ?
Ce2 P3 3.143(3) . ?
Ce2 C48 2.762(8) . ?
Ce2 C28 2.917(7) . ?
Ce2 C40 2.764(9) . ?
Ce2 C41 2.793(9) . ?
Ce2 C27 2.851(10) . ?
Ce2 C47 2.675(9) . ?
Ce2 C31 2.835(7) . ?
Ce2 C46 2.666(10) . ?
Ce2 C30 2.759(8) . ?
Ce2 C29 2.755(9) . ?
P2 P1 2.1844(18) . ?
P2 P5 2.1794(19) . ?
P2 Ce1A 3.064(5) . ?
P2 Ce2A 2.992(7) . ?
P3 P1 2.190(2) . ?
P3 P6 2.177(2) . ?
P3 Ce2A 3.034(5) . ?
P3 Ce3A 3.028(10) . ?
P4 P1 2.1900(19) . ?
P4 P7 2.182(2) . ?
P4 Ce1A 3.146(4) . ?
P4 Ce3A 3.171(7) . ?
P7 P5 2.222(2) . ?
P7 P6 2.227(2) . ?
P5 P6 2.228(2) . ?
C2 C3 1.468(10) . ?
C2 C7 1.450(9) . ?
C2 C1 1.436(9) . ?
C2 Ce1A 2.771(9) . ?
C15 C14 1.409(8) . ?
C15 C16 1.508(8) . ?
C15 C20 1.415(9) . ?
C15 Ce1A 2.975(12) . ?
C74 C66 1.412(9) . ?
C74 C75 1.528(8) . ?
C74 C73 1.406(8) . ?
C74 Ce3A 3.066(12) . ?
C67 C66 1.416(8) . ?
C67 C68 1.522(9) . ?
C67 C72 1.412(9) . ?
C67 Ce3A 3.017(11) . ?
C66 H66 0.9300 . ?
C66 Ce3A 3.078(11) . ?
C14 H14 0.9300 . ?
C14 C22 1.409(8) . ?
C14 Ce1A 2.946(10) . ?
C16 C18 1.527(9) . ?
C16 C19 1.530(9) . ?
C16 C17 1.541(11) . ?
C75 C76 1.537(9) . ?
C75 C78 1.547(11) . ?
C75 C77 1.523(9) . ?
C48 C49 1.511(10) . ?
C48 C40 1.393(10) . ?
C48 C47 1.401(9) . ?
C10 C9 1.512(9) . ?
C10 C11 1.495(10) . ?
C10 C12 1.537(11) . ?
C10 C13 1.547(11) . ?
C23 C24 1.542(8) . ?
C23 C22 1.511(8) . ?
C23 C26 1.510(9) . ?
C23 C25 1.536(8) . ?
C61 C53 1.413(8) . ?
C61 C62 1.515(7) . ?
C61 C60 1.411(8) . ?
C61 Ce3A 2.661(9) . ?
C24 H24A 0.9600 . ?
C24 H24B 0.9600 . ?
C24 H24C 0.9600 . ?
C22 C21 1.433(8) . ?
C22 Ce1A 2.930(9) . ?
C28 C27 1.471(10) . ?
C28 C32 1.508(5) . ?
C28 C29 1.433(11) . ?
C28 C29A 1.39(2) . ?
C28 C27A 1.32(2) . ?
C28 C32A 1.508(5) . ?
C28 Ce2A 2.671(10) . ?
C68 C71 1.532(8) . ?
C68 C69 1.533(10) . ?
C68 C70 1.526(9) . ?
C73 H73 0.9300 . ?
C73 C72 1.411(9) . ?
C73 Ce3A 2.940(12) . ?
C49 C50 1.507(12) . ?
C49 C51 1.495(11) . ?
C49 C52 1.538(13) . ?
C40 H40 0.9300 . ?
C40 C41 1.420(10) . ?
C72 H72 0.9300 . ?
C72 Ce3A 2.892(11) . ?
C54 C55 1.494(9) . ?
C54 C53 1.409(8) . ?
C54 C59 1.439(9) . ?
C54 Ce3A 2.753(10) . ?
C55 C58 1.502(10) . ?
C55 C56 1.510(12) . ?
C55 C57 1.477(12) . ?
C36 C37 1.526(10) . ?
C36 C39 1.530(10) . ?
C36 C31 1.507(9) . ?
C36 C38 1.516(10) . ?
C26 H26A 0.9600 . ?
C26 H26B 0.9600 . ?
C26 H26C 0.9600 . ?
C53 H53 0.9300 . ?
C53 Ce3A 2.649(10) . ?
C5 H5A 0.9600 . ?
C5 H5B 0.9600 . ?
C5 H5C 0.9600 . ?
C5 C3 1.505(9) . ?
C59 H59 0.9300 . ?
C59 C60 1.423(9) . ?
C59 Ce3A 2.720(10) . ?
C71 H71A 0.9600 . ?
C71 H71B 0.9600 . ?
C71 H71C 0.9600 . ?
C62 C65 1.519(9) . ?
C62 C63 1.511(9) . ?
C62 C64 1.542(10) . ?
C41 C42 1.495(12) . ?
C41 C46 1.420(13) . ?
C18 H18A 0.9600 . ?
C18 H18B 0.9600 . ?
C18 H18C 0.9600 . ?
C25 H25A 0.9600 . ?
C25 H25B 0.9600 . ?
C25 H25C 0.9600 . ?
C37 H37A 0.9600 . ?
C37 H37B 0.9600 . ?
C37 H37C 0.9600 . ?
C58 H58A 0.9600 . ?
C58 H58B 0.9600 . ?
C58 H58C 0.9600 . ?
C60 H60 0.9300 . ?
C60 Ce3A 2.701(9) . ?
C69 H69A 0.9600 . ?
C69 H69B 0.9600 . ?
C69 H69C 0.9600 . ?
C39 H39A 0.9600 . ?
C39 H39B 0.9600 . ?
C39 H39C 0.9600 . ?
C21 H21 0.9300 . ?
C21 C20 1.387(10) . ?
C21 Ce1A 2.863(10) . ?
C9 C1 1.348(10) . ?
C9 C8 1.443(10) . ?
C9 Ce1A 2.768(7) . ?
C76 H76A 0.9600 . ?
C76 H76B 0.9600 . ?
C76 H76C 0.9600 . ?
C3 C6 1.482(11) . ?
C3 C4 1.579(12) . ?
C27 H27 0.9300 . ?
C27 C31 1.349(11) . ?
C20 H20 0.9300 . ?
C20 Ce1A 2.859(12) . ?
C42 C43 1.475(13) . ?
C42 C44 1.465(12) . ?
C42 C45 1.617(17) . ?
C47 H47 0.9300 . ?
C47 C46 1.439(12) . ?
C47 Ce2A 3.028(13) . ?
C7 H7 0.9300 . ?
C7 C8 1.408(10) . ?
C7 Ce1A 2.730(8) . ?
C70 H70A 0.9600 . ?
C70 H70B 0.9600 . ?
C70 H70C 0.9600 . ?
C35 H35A 0.9600 . ?
C35 H35B 0.9600 . ?
C35 H35C 0.9600 . ?
C35 H35D 0.9600 . ?
C35 H35E 0.9600 . ?
C35 H35F 0.9600 . ?
C35 C32 1.548(12) . ?
C35 C32A 1.508(5) . ?
C1 H1 0.9300 . ?
C1 Ce1A 2.708(10) . ?
C31 C30 1.482(11) . ?
C31 C30A 1.88(2) . ?
C31 C27A 1.37(2) . ?
C31 Ce2A 2.649(8) . ?
C8 H8 0.9300 . ?
C8 Ce1A 2.756(7) . ?
C65 H65A 0.9600 . ?
C65 H65B 0.9600 . ?
C65 H65C 0.9600 . ?
C11 H11A 0.9600 . ?
C11 H11B 0.9600 . ?
C11 H11C 0.9600 . ?
C6 H6A 0.9600 . ?
C6 H6B 0.9600 . ?
C6 H6C 0.9600 . ?
C46 H46 0.9300 . ?
C46 Ce2A 3.022(14) . ?
C34 H34A 0.9600 . ?
C34 H34B 0.9600 . ?
C34 H34C 0.9600 . ?
C34 H34D 0.9600 . ?
C34 H34E 0.9600 . ?
C34 H34F 0.9600 . ?
C34 C32 1.508(5) . ?
C34 C32A 1.508(5) . ?
C19 H19A 0.9600 . ?
C19 H19B 0.9600 . ?
C19 H19C 0.9600 . ?
C63 H63A 0.9600 . ?
C63 H63B 0.9600 . ?
C63 H63C 0.9600 . ?
C43 H43A 0.9600 . ?
C43 H43B 0.9600 . ?
C43 H43C 0.9600 . ?
C78 H78A 0.9600 . ?
C78 H78B 0.9600 . ?
C78 H78C 0.9600 . ?
C64 H64A 0.9600 . ?
C64 H64B 0.9600 . ?
C64 H64C 0.9600 . ?
C38 H38A 0.9600 . ?
C38 H38B 0.9600 . ?
C38 H38C 0.9600 . ?
C50 H50A 0.9600 . ?
C50 H50B 0.9600 . ?
C50 H50C 0.9600 . ?
C77 H77A 0.9600 . ?
C77 H77B 0.9600 . ?
C77 H77C 0.9600 . ?
C51 H51A 0.9600 . ?
C51 H51B 0.9600 . ?
C51 H51C 0.9600 . ?
C12 H12A 0.9600 . ?
C12 H12B 0.9600 . ?
C12 H12C 0.9600 . ?
C17 H17A 0.9600 . ?
C17 H17B 0.9600 . ?
C17 H17C 0.9600 . ?
C56 H56A 0.9600 . ?
C56 H56B 0.9600 . ?
C56 H56C 0.9600 . ?
C52 H52A 0.9600 . ?
C52 H52B 0.9600 . ?
C52 H52C 0.9600 . ?
C32 C33 1.492(15) . ?
C30 H30 0.9300 . ?
C30 C29 1.408(13) . ?
C44 H44A 0.9600 . ?
C44 H44B 0.9600 . ?
C44 H44C 0.9600 . ?
C4 H4A 0.9600 . ?
C4 H4B 0.9600 . ?
C4 H4C 0.9600 . ?
C45 H45A 0.9600 . ?
C45 H45B 0.9600 . ?
C45 H45C 0.9600 . ?
C57 H57A 0.9600 . ?
C57 H57B 0.9600 . ?
C57 H57C 0.9600 . ?
C13 H13A 0.9600 . ?
C13 H13B 0.9600 . ?
C13 H13C 0.9600 . ?
C29 H29 0.9300 . ?
C83 H83 0.9300 . ?
C83 C84 1.3900 . ?
C83 C82 1.3900 . ?
C84 H84 0.9300 . ?
C84 C79 1.3900 . ?
C79 C80 1.3900 . ?
C79 C85 1.406(17) . ?
C80 H80 0.9300 . ?
C80 C81 1.3900 . ?
C81 H81 0.9300 . ?
C81 C82 1.3900 . ?
C82 H82 0.9300 . ?
C33 H33A 0.9600 . ?
C33 H33B 0.9600 . ?
C33 H33C 0.9600 . ?
C85 H85A 0.9600 . ?
C85 H85B 0.9600 . ?
C85 H85C 0.9600 . ?
C29A H29A 0.9800 . ?
C29A C30A 1.38(3) . ?
C29A Ce2A 2.76(2) . ?
C30A H30A 0.9800 . ?
C30A Ce2A 2.75(2) . ?
C27A H27A 0.9800 . ?
C27A Ce2A 2.78(2) . ?
C33A H33D 0.9600 . ?
C33A H33E 0.9600 . ?
C33A H33F 0.9600 . ?
C33A C32A 1.508(5) . ?
